data_7131262
loop_
_publ_author_name
'Chowdhury, Tajrian'
'Evans, Matthew J.'
'Coles, Martyn P.'
'Bailey, Anna G.'
'Peveler, William J.'
'Wilson, Claire'
'Farnaby, Joy H.'

_publ_section_title
;
 Reduction chemistry yields stable and soluble divalent lanthanide
 tris(pyrazolyl)borate complexes.
;
_journal_issue 15
_journal_name_full 'Chemical communications (Cambridge, England)'
_journal_page_first 2134
_journal_page_last 2137
_journal_paper_doi 10.1039/d2cc03189b
_journal_volume 59
_journal_year 2023
_chemical_formula_moiety 'C54 H50 B2 Eu N12 O2 P2'
_chemical_formula_sum 'C54 H50 B2 Eu N12 O2 P2'
_chemical_formula_weight 1134.58
_space_group_crystal_system triclinic
_space_group_IT_number 2
_space_group_name_Hall '-P 1'
_space_group_name_H-M_alt 'P -1'
_atom_sites_solution_hydrogens geom
_audit_creation_date 2022-03-11
_audit_creation_method
;
Olex2 1.5
(compiled 2021.10.07 svn.r9718050b for OlexSys, GUI svn.r6410)
;
_audit_update_record
;
2022-03-22 deposited with the CCDC.	2022-12-20 downloaded from the CCDC.
;
_cell_angle_alpha 74.834(4)
_cell_angle_beta 89.184(4)
_cell_angle_gamma 78.004(4)
_cell_formula_units_Z 4
_cell_length_a 12.4734(15)
_cell_length_b 22.587(3)
_cell_length_c 23.443(3)
_cell_measurement_reflns_used 6172
_cell_measurement_temperature 150
_cell_measurement_theta_max 21.317
_cell_measurement_theta_min 2.252
_cell_volume 6229.9(14)
_computing_cell_refinement 'SAINT V8.40B (Bruker, 2016)'
_computing_data_collection 'APEX3 Ver. 2016.9-0 (Bruker-AXS, 2016)'
_computing_data_reduction 'SAINT V8.40B (Bruker, 2016)'
_computing_molecular_graphics 'Olex2 1.5 (Dolomanov et al., 2009)'
_computing_publication_material 'Olex2 1.5 (Dolomanov et al., 2009)'
_computing_structure_refinement 'SHELXL 2018/3 (Sheldrick, 2015)'
_computing_structure_solution 'SHELXT 2018/2 (Sheldrick, 2018)'
_diffrn_ambient_temperature 150.
_diffrn_detector 'charge integrating pixel array detector'
_diffrn_detector_area_resol_mean 7.4074
_diffrn_detector_type 'Bruker PHOTON II'
_diffrn_measured_fraction_theta_full 0.984
_diffrn_measured_fraction_theta_max 0.979
_diffrn_measurement_device 'four-circle diffractometer'
_diffrn_measurement_device_type 'Bruker D8 VENTURE'
_diffrn_measurement_method '\f and \w scans'
_diffrn_radiation_collimation 'focusing mirrors'
_diffrn_radiation_monochromator 'multilayer mirror optics'
_diffrn_radiation_type MoK\a
_diffrn_radiation_wavelength 0.71073
_diffrn_reflns_av_R_equivalents 0.2120
_diffrn_reflns_av_unetI/netI 0.2354
_diffrn_reflns_Laue_measured_fraction_full 0.984
_diffrn_reflns_Laue_measured_fraction_max 0.979
_diffrn_reflns_limit_h_max 15
_diffrn_reflns_limit_h_min -14
_diffrn_reflns_limit_k_max 28
_diffrn_reflns_limit_k_min -28
_diffrn_reflns_limit_l_max 29
_diffrn_reflns_limit_l_min -29
_diffrn_reflns_number 91857
_diffrn_reflns_point_group_measured_fraction_full 0.984
_diffrn_reflns_point_group_measured_fraction_max 0.979
_diffrn_reflns_theta_full 25.242
_diffrn_reflns_theta_max 26.453
_diffrn_reflns_theta_min 1.127
_diffrn_source 'microfocus sealed tube'
_diffrn_source_current 1.4
_diffrn_source_power 0.07
_diffrn_source_type 'INCOATEC I\ms 3.0'
_diffrn_source_voltage 50.0
_diffrn_standards_number 0
_exptl_absorpt_coefficient_mu 1.103
_exptl_absorpt_correction_T_max 0.7454
_exptl_absorpt_correction_T_min 0.5936
_exptl_absorpt_correction_type multi-scan
_exptl_absorpt_process_details
;
SADABS-2016/2 (Bruker,2016/2) was used for absorption correction.
wR2(int) was 0.1421 before and 0.0829 after correction.
The Ratio of minimum to maximum transmission is 0.7964.
The \l/2 correction factor is Not present.
;
_exptl_crystal_colour yellow
_exptl_crystal_colour_primary yellow
_exptl_crystal_density_diffrn 1.210
_exptl_crystal_description tablet
_exptl_crystal_F_000 2308
_exptl_crystal_size_max 0.19
_exptl_crystal_size_mid 0.16
_exptl_crystal_size_min 0.04
_refine_diff_density_max 1.282
_refine_diff_density_min -1.464
_refine_diff_density_rms 0.164
_refine_ls_extinction_method none
_refine_ls_goodness_of_fit_ref 0.996
_refine_ls_hydrogen_treatment constr
_refine_ls_matrix_type full
_refine_ls_number_parameters 1315
_refine_ls_number_reflns 25181
_refine_ls_number_restraints 1348
_refine_ls_restrained_S_all 0.972
_refine_ls_R_factor_all 0.1782
_refine_ls_R_factor_gt 0.0914
_refine_ls_shift/su_max 0.001
_refine_ls_shift/su_mean 0.000
_refine_ls_structure_factor_coef Fsqd
_refine_ls_weighting_details 'w=1/[\s^2^(Fo^2^)+(0.0846P)^2^] where P=(Fo^2^+2Fc^2^)/3'
_refine_ls_weighting_scheme calc
_refine_ls_wR_factor_gt 0.1803
_refine_ls_wR_factor_ref 0.2154
_reflns_Friedel_coverage 0.000
_reflns_number_gt 13263
_reflns_number_total 25181
_reflns_threshold_expression 'I > 2\s(I)'
_cod_data_source_file d2cc03189b2.cif
_cod_data_source_block 1_Eu_Ph3PO
_cod_depositor_comments 'Adding full bibliography for 7131257--7131266.cif.'
_cod_original_cell_volume 6230.0(14)
_cod_database_code 7131262
_shelx_shelxl_version_number 2018/3
_shelx_space_group_comment
;
The symmetry employed for this shelxl refinement is uniquely defined
by the following loop, which should always be used as a source of
symmetry information in preference to the above space-group names.
They are only intended as comments.
;
_shelx_estimated_absorpt_t_max 0.957
_shelx_estimated_absorpt_t_min 0.818
_olex2_refinement_description
;
1. Fixed Uiso
 At 1.2 times of:
  All B(H) groups, All C(H) groups
2. Rigid body (RIGU) restrains
 All non-hydrogen atoms
 with sigma for 1-2 distances of 0.004 and sigma for 1-3 distances of 0.004
3.a Ternary CH refined with riding coordinates:
 B1(H1A), B2(H2A), B3(H3A), B4(H4A)
3.b Aromatic/amide H refined with riding coordinates:
 C10(H10), C23(H23), C11(H11), C44(H44), C2(H2), C48(H48), C51(H51), C33(H33),
 C45(H45), C28(H28), C32(H32), C18(H18), C8(H8), C3(H3), C53(H53), C27(H27),
 C7(H7), C30(H30), C6(H6), C26(H26), C15(H15), C13(H13), C21(H21), C1(H1),
 C22(H22), C36(H36), C20(H20), C12(H12), C38(H38), C17(H17), C54(H54), C47(H47),
  C24(H24), C35(H35), C34(H34), C39(H39), C29(H29), C14(H14), C9(H9), C42(H42),
 C46(H46), C52(H52), C4(H4), C41(H41), C40(H40), C16(H16), C5(H5), C50(H50),
 C76(H76), C57(H57), C99(H99), C77(H77), C62(H62), C88(H88), C78(H78), C92(H92),
  C61(H61), C58(H58), C83(H83), C60(H60), C74(H74), C94(H94), C90(H90),
 C104(H104), C64(H64), C105(H105), C84(H84), C93(H93), C67(H67), C87(H87),
 C55(H55), C89(H89), C98(H98), C95(H95), C70(H70), C59(H59), C68(H68), C66(H66),
  C81(H81), C106(H106), C56(H56), C82(H82), C101(H101), C100(H100), C107(H107),
 C96(H96), C72(H72), C108(H108), C75(H75), C80(H80), C71(H71), C69(H69),
 C86(H86), C102(H102), C63(H63), C65(H65)
;
_platon_squeeze_void_probe_radius 1.20
_olex2_submission_special_instructions 'No special instructions were received'

loop_
_space_group_symop_operation_xyz
'x, y, z'
'-x, -y, -z'

loop_
_atom_site_label
_atom_site_type_symbol
_atom_site_fract_x
_atom_site_fract_y
_atom_site_fract_z
_atom_site_U_iso_or_equiv
_atom_site_adp_type
_atom_site_occupancy
_atom_site_site_symmetry_order
_atom_site_calc_flag
_atom_site_refinement_flags_posn
_atom_site_refinement_flags_adp
_atom_site_refinement_flags_occupancy
_atom_site_disorder_assembly
_atom_site_disorder_group
Eu1 Eu 0.01649(4) 0.21850(2) 0.57199(2) 0.01647(14) Uani 1 1 d . . . . .
P1 P -0.1331(2) 0.27720(12) 0.41228(10) 0.0213(6) Uani 1 1 d . . . . .
P2 P 0.2820(2) 0.11295(12) 0.52415(10) 0.0200(6) Uani 1 1 d . . . . .
O1 O -0.0861(6) 0.2472(3) 0.4730(3) 0.0278(16) Uani 1 1 d . . . . .
O2 O 0.1738(5) 0.1545(3) 0.5263(2) 0.0233(15) Uani 1 1 d . . . . .
N1 N -0.0847(7) 0.1240(4) 0.5701(3) 0.0239(18) Uani 1 1 d . . . . .
N4 N -0.1399(7) 0.1470(4) 0.6937(3) 0.0258(18) Uani 1 1 d . . . . .
N9 N -0.0844(7) 0.3387(4) 0.5660(3) 0.0265(18) Uani 1 1 d . . . . .
N12 N 0.1439(8) 0.3296(4) 0.6195(4) 0.035(2) Uani 1 1 d . . . . .
N3 N -0.1210(6) 0.2053(4) 0.6619(3) 0.0217(17) Uani 1 1 d . . . . .
N11 N 0.1235(7) 0.2704(4) 0.6391(3) 0.0262(19) Uani 1 1 d . . . . .
N5 N 0.1054(6) 0.1154(4) 0.6668(3) 0.0185(16) Uani 1 1 d . . . . .
N8 N 0.1393(7) 0.3531(4) 0.5078(3) 0.0256(18) Uani 1 1 d . . . . .
N2 N -0.1021(6) 0.0797(4) 0.6202(3) 0.0202(18) Uani 1 1 d . . . . .
N6 N 0.0455(7) 0.0736(4) 0.6949(3) 0.0249(18) Uani 1 1 d . . . . .
N7 N 0.1217(6) 0.2989(4) 0.4996(3) 0.0204(17) Uani 1 1 d . . . . .
N10 N -0.0330(7) 0.3861(4) 0.5608(3) 0.0322(19) Uani 1 1 d . . . . .
C10 C 0.1562(7) 0.2969(5) 0.4454(4) 0.026(2) Uani 1 1 d . . . . .
H10 H 0.152827 0.264135 0.427417 0.031 Uiso 1 1 calc R U . . .
C23 C -0.4586(10) 0.3440(6) 0.3649(6) 0.066(4) Uani 1 1 d . . . . .
H23 H -0.502262 0.377087 0.335467 0.079 Uiso 1 1 calc R U . . .
C11 C 0.1981(8) 0.3507(5) 0.4191(5) 0.034(3) Uani 1 1 d . . . . .
H11 H 0.229826 0.360558 0.381656 0.040 Uiso 1 1 calc R U . . .
C44 C 0.3437(8) 0.1711(5) 0.4141(4) 0.028(2) Uani 1 1 d . . . . .
H44 H 0.340903 0.205682 0.430419 0.033 Uiso 1 1 calc R U . . .
C2 C -0.1276(9) 0.0423(5) 0.5447(4) 0.032(3) Uani 1 1 d . . . . .
H2 H -0.142613 0.016215 0.521247 0.038 Uiso 1 1 calc R U . . .
C48 C 0.3249(8) 0.0650(5) 0.4250(4) 0.028(2) Uani 1 1 d . . . . .
H48 H 0.308933 0.026940 0.448601 0.034 Uiso 1 1 calc R U . . .
C51 C 0.3606(10) -0.0783(5) 0.5912(5) 0.042(3) Uani 1 1 d . . . . .
H51 H 0.422373 -0.111805 0.594220 0.050 Uiso 1 1 calc R U . . .
C33 C -0.0209(10) 0.4241(5) 0.3041(5) 0.043(3) Uani 1 1 d . . . . .
H33 H 0.014026 0.433407 0.267541 0.051 Uiso 1 1 calc R U . . .
C45 C 0.3691(9) 0.1765(5) 0.3549(4) 0.034(3) Uani 1 1 d . . . . .
H45 H 0.384769 0.214480 0.331120 0.041 Uiso 1 1 calc R U . . .
C25 C -0.0855(8) 0.2282(4) 0.3636(4) 0.022(2) Uani 1 1 d . . . . .
C28 C -0.0058(12) 0.1540(6) 0.2884(5) 0.054(3) Uani 1 1 d . . . . .
H28 H 0.023008 0.128678 0.262898 0.065 Uiso 1 1 calc R U . . .
C32 C -0.0476(9) 0.3649(5) 0.3269(4) 0.033(3) Uani 1 1 d . . . . .
H32 H -0.029682 0.333831 0.305782 0.039 Uiso 1 1 calc R U . . .
C18 C 0.2068(11) 0.3402(5) 0.6613(5) 0.047(3) Uani 1 1 d . . . . .
H18 H 0.231398 0.377828 0.658702 0.056 Uiso 1 1 calc R U . . .
C8 C 0.2144(10) 0.0326(5) 0.7279(4) 0.037(3) Uani 1 1 d . . . . .
H8 H 0.277345 0.005014 0.749452 0.044 Uiso 1 1 calc R U . . .
C3 C -0.1289(9) 0.0309(5) 0.6049(4) 0.029(2) Uani 1 1 d . . . . .
H3 H -0.145784 -0.005333 0.631471 0.035 Uiso 1 1 calc R U . . .
C53 C 0.1721(9) -0.0431(5) 0.6071(4) 0.029(2) Uani 1 1 d . . . . .
H53 H 0.103916 -0.052349 0.620833 0.035 Uiso 1 1 calc R U . . .
C27 C 0.0531(11) 0.1501(6) 0.3379(6) 0.054(3) Uani 1 1 d . . . . .
H27 H 0.121819 0.121410 0.346993 0.064 Uiso 1 1 calc R U . . .
C7 C 0.2101(9) 0.0896(5) 0.6869(4) 0.029(2) Uani 1 1 d . . . . .
H7 H 0.271482 0.107960 0.674805 0.035 Uiso 1 1 calc R U . . .
C30 C -0.1461(9) 0.2318(5) 0.3129(4) 0.037(3) Uani 1 1 d . . . . .
H30 H -0.215250 0.260097 0.303986 0.045 Uiso 1 1 calc R U . . .
C6 C -0.2027(8) 0.1535(6) 0.7403(4) 0.032(2) Uani 1 1 d . . . . .
H6 H -0.225174 0.120518 0.768933 0.038 Uiso 1 1 calc R U . . .
C26 C 0.0140(9) 0.1877(5) 0.3758(5) 0.031(2) Uani 1 1 d . . . . .
H26 H 0.056747 0.185085 0.409958 0.037 Uiso 1 1 calc R U . . .
C15 C -0.1046(10) 0.4415(6) 0.5533(5) 0.045(3) Uani 1 1 d . . . . .
H15 H -0.085789 0.481105 0.548348 0.054 Uiso 1 1 calc R U . . .
C13 C -0.1910(9) 0.3666(5) 0.5616(4) 0.037(2) Uani 1 1 d . . . . .
H13 H -0.249155 0.344977 0.563407 0.045 Uiso 1 1 calc R U . . .
C21 C -0.4438(10) 0.2563(6) 0.4477(6) 0.053(3) Uani 1 1 d . . . . .
H21 H -0.476427 0.228400 0.476752 0.064 Uiso 1 1 calc R U . . .
C1 C -0.0994(9) 0.1007(5) 0.5253(4) 0.032(3) Uani 1 1 d . . . . .
H1 H -0.091752 0.121112 0.485029 0.038 Uiso 1 1 calc R U . . .
C22 C -0.5085(11) 0.3027(6) 0.4052(6) 0.059(4) Uani 1 1 d . . . . .
H22 H -0.585748 0.306618 0.403527 0.071 Uiso 1 1 calc R U . . .
C36 C -0.1231(9) 0.3972(5) 0.4102(4) 0.032(3) Uani 1 1 d . . . . .
H36 H -0.158329 0.388334 0.446692 0.039 Uiso 1 1 calc R U . . .
C20 C -0.3316(10) 0.2497(5) 0.4485(5) 0.040(3) Uani 1 1 d . . . . .
H20 H -0.287831 0.215635 0.476986 0.048 Uiso 1 1 calc R U . . .
C12 C 0.1830(8) 0.3857(5) 0.4598(5) 0.034(2) Uani 1 1 d . . . . .
H12 H 0.200253 0.425697 0.454995 0.041 Uiso 1 1 calc R U . . .
C38 C 0.5002(9) 0.1081(5) 0.5558(5) 0.038(3) Uani 1 1 d . . . . .
H38 H 0.520715 0.076242 0.535753 0.046 Uiso 1 1 calc R U . . .
C17 C 0.2283(10) 0.2880(5) 0.7073(5) 0.043(3) Uani 1 1 d . . . . .
H17 H 0.270492 0.281680 0.742603 0.052 Uiso 1 1 calc R U . . .
C54 C 0.1805(9) 0.0191(5) 0.5816(4) 0.027(2) Uani 1 1 d . . . . .
H54 H 0.118632 0.052513 0.578974 0.033 Uiso 1 1 calc R U . . .
C47 C 0.3512(9) 0.0710(5) 0.3652(4) 0.035(3) Uani 1 1 d . . . . .
H47 H 0.354953 0.036554 0.348541 0.042 Uiso 1 1 calc R U . . .
C24 C -0.3472(10) 0.3376(6) 0.3668(5) 0.048(3) Uani 1 1 d . . . . .
H24 H -0.314269 0.365875 0.338230 0.058 Uiso 1 1 calc R U . . .
C35 C -0.0969(10) 0.4554(5) 0.3891(5) 0.041(3) Uani 1 1 d . . . . .
H35 H -0.113170 0.486190 0.410621 0.049 Uiso 1 1 calc R U . . .
C34 C -0.0460(10) 0.4675(5) 0.3353(5) 0.043(3) Uani 1 1 d . . . . .
H34 H -0.028356 0.507412 0.319951 0.051 Uiso 1 1 calc R U . . .
C39 C 0.5786(10) 0.1256(6) 0.5829(5) 0.042(3) Uani 1 1 d . . . . .
H39 H 0.652559 0.103804 0.583385 0.051 Uiso 1 1 calc R U . . .
C43 C 0.3226(7) 0.1154(5) 0.4488(4) 0.020(2) Uani 1 1 d . . . . .
C29 C -0.1063(12) 0.1941(6) 0.2747(5) 0.057(3) Uani 1 1 d . . . . .
H29 H -0.148040 0.196349 0.240265 0.068 Uiso 1 1 calc R U . . .
C19 C -0.2817(9) 0.2904(5) 0.4098(4) 0.029(2) Uani 1 1 d . . . . .
C14 C -0.2065(11) 0.4314(6) 0.5539(5) 0.050(3) Uani 1 1 d . . . . .
H14 H -0.273812 0.461235 0.550099 0.060 Uiso 1 1 calc R U . . .
C49 C 0.2798(8) 0.0313(5) 0.5604(4) 0.022(2) Uani 1 1 d . . . . .
C9 C 0.1113(10) 0.0244(5) 0.7308(4) 0.037(3) Uani 1 1 d . . . . .
H9 H 0.088277 -0.011199 0.754920 0.045 Uiso 1 1 calc R U . . .
C42 C 0.3665(9) 0.1851(5) 0.5831(4) 0.029(2) Uani 1 1 d . . . . .
H42 H 0.292159 0.205998 0.583247 0.035 Uiso 1 1 calc R U . . .
C46 C 0.3715(9) 0.1269(5) 0.3312(4) 0.035(3) Uani 1 1 d . . . . .
H46 H 0.387258 0.131096 0.290749 0.042 Uiso 1 1 calc R U . . .
C52 C 0.2638(10) -0.0908(5) 0.6123(4) 0.036(3) Uani 1 1 d . . . . .
H52 H 0.258854 -0.132895 0.630791 0.043 Uiso 1 1 calc R U . . .
C4 C -0.1737(9) 0.2453(5) 0.6911(4) 0.036(3) Uani 1 1 d . . . . .
H4 H -0.174472 0.288963 0.680812 0.043 Uiso 1 1 calc R U . . .
C31 C -0.0998(8) 0.3518(4) 0.3799(4) 0.022(2) Uani 1 1 d . . . . .
C37 C 0.3918(8) 0.1355(4) 0.5567(4) 0.020(2) Uani 1 1 d . . . . .
C41 C 0.4464(10) 0.2045(5) 0.6089(4) 0.038(3) Uani 1 1 d . . . . .
H41 H 0.426917 0.238845 0.625930 0.046 Uiso 1 1 calc R U . . .
C40 C 0.5547(10) 0.1742(6) 0.6102(4) 0.041(3) Uani 1 1 d . . . . .
H40 H 0.610772 0.186073 0.628920 0.049 Uiso 1 1 calc R U . . .
C16 C 0.1771(9) 0.2470(5) 0.6921(4) 0.030(2) Uani 1 1 d . . . . .
H16 H 0.178707 0.205925 0.716313 0.036 Uiso 1 1 calc R U . . .
C5 C -0.2277(9) 0.2146(6) 0.7390(4) 0.038(3) Uani 1 1 d . . . . .
H5 H -0.272919 0.233271 0.765228 0.045 Uiso 1 1 calc R U . . .
C50 C 0.3710(9) -0.0169(5) 0.5652(4) 0.035(3) Uani 1 1 d . . . . .
H50 H 0.439303 -0.008204 0.550989 0.043 Uiso 1 1 calc R U . . .
B1 B -0.0805(10) 0.0846(5) 0.6835(4) 0.024(2) Uani 1 1 d . . . . .
H1A H -0.109324 0.048084 0.713867 0.028 Uiso 1 1 calc R U . . .
B2 B 0.0974(11) 0.3759(6) 0.5623(5) 0.032(2) Uani 1 1 d . . . . .
H2A H 0.119656 0.419317 0.559739 0.038 Uiso 1 1 calc R U . . .
Eu2 Eu 0.31913(4) 0.22792(2) 0.06728(2) 0.02309(15) Uani 1 1 d . . . . .
P4 P 0.4196(2) 0.27984(14) -0.09774(11) 0.0309(7) Uani 1 1 d . . . . .
P3 P 0.1226(2) 0.12291(13) 0.02211(10) 0.0228(6) Uani 1 1 d . . . . .
O4 O 0.3884(6) 0.2519(3) -0.0367(3) 0.0355(18) Uani 1 1 d . . . . .
O3 O 0.1906(5) 0.1684(3) 0.0263(3) 0.0268(16) Uani 1 1 d . . . . .
N23 N 0.2182(9) 0.2850(5) 0.1479(4) 0.051(3) Uani 1 1 d . . . . .
N15 N 0.3006(7) 0.1312(4) 0.1615(3) 0.0263(19) Uani 1 1 d . . . . .
N17 N 0.4811(8) 0.2099(4) 0.1505(4) 0.034(2) Uani 1 1 d . . . . .
N13 N 0.4859(7) 0.1277(4) 0.0632(3) 0.0253(18) Uani 1 1 d . . . . .
N14 N 0.5334(7) 0.0851(4) 0.1129(3) 0.0244(19) Uani 1 1 d . . . . .
N21 N 0.3713(10) 0.3423(5) 0.0520(4) 0.052(3) Uani 1 1 d . . . . .
N22 N 0.2962(11) 0.3951(5) 0.0516(5) 0.063(3) Uani 1 1 d . . . . .
N16 N 0.3909(7) 0.0858(4) 0.1891(3) 0.0256(18) Uani 1 1 d . . . . .
N20 N 0.1086(10) 0.3746(4) 0.0343(4) 0.053(3) Uani 1 1 d . . . . .
N19 N 0.1381(8) 0.3181(4) 0.0203(4) 0.039(2) Uani 1 1 d . . . . .
N18 N 0.5314(7) 0.1517(4) 0.1852(3) 0.0281(19) Uani 1 1 d . . . . .
N24 N 0.1874(9) 0.3492(5) 0.1383(4) 0.055(3) Uani 1 1 d . . . . .
C76 C 0.2915(9) -0.0794(5) 0.1143(4) 0.033(2) Uani 1 1 d . . . . .
H76 H 0.328764 -0.121379 0.131573 0.040 Uiso 1 1 calc R U . . .
C57 C 0.5935(9) 0.0346(5) 0.0978(4) 0.029(2) Uani 1 1 d . . . . .
H57 H 0.635582 -0.001755 0.124477 0.035 Uiso 1 1 calc R U . . .
C99 C 0.3418(10) 0.1465(6) -0.1673(5) 0.050(3) Uani 1 1 d . . . . .
H99 H 0.290007 0.120210 -0.159760 0.060 Uiso 1 1 calc R U . . .
C77 C 0.1822(10) -0.0669(5) 0.0979(5) 0.042(3) Uani 1 1 d . . . . .
H77 H 0.143810 -0.100073 0.104135 0.050 Uiso 1 1 calc R U . . .
C62 C 0.5833(11) 0.2204(7) 0.2237(5) 0.057(4) Uani 1 1 d . . . . .
H62 H 0.615722 0.239417 0.248781 0.069 Uiso 1 1 calc R U . . .
C88 C 0.0539(9) 0.1257(6) -0.1712(4) 0.039(3) Uani 1 1 d . . . . .
H88 H 0.039006 0.127072 -0.211224 0.047 Uiso 1 1 calc R U . . .
C78 C 0.1274(9) -0.0048(5) 0.0718(4) 0.035(3) Uani 1 1 d . . . . .
H78 H 0.051195 0.004397 0.061574 0.042 Uiso 1 1 calc R U . . .
C91 C 0.5570(10) 0.2948(6) -0.1014(4) 0.040(3) Uani 1 1 d . . . . .
C92 C 0.5873(11) 0.3430(7) -0.1399(6) 0.069(5) Uani 1 1 d . . . . .
H92 H 0.532517 0.373612 -0.165402 0.083 Uiso 1 1 calc R U . . .
C61 C 0.5133(10) 0.2506(6) 0.1729(5) 0.046(3) Uani 1 1 d . . . . .
H61 H 0.492530 0.294774 0.157203 0.055 Uiso 1 1 calc R U . . .
C58 C 0.2149(10) 0.1098(5) 0.1830(4) 0.036(3) Uani 1 1 d . . . . .
H58 H 0.141617 0.132066 0.172039 0.043 Uiso 1 1 calc R U . . .
C83 C -0.1361(11) 0.2012(7) 0.1057(5) 0.058(3) Uani 1 1 d . . . . .
H83 H -0.150822 0.232388 0.126935 0.070 Uiso 1 1 calc R U . . .
C60 C 0.3521(10) 0.0386(5) 0.2251(4) 0.037(3) Uani 1 1 d . . . . .
H60 H 0.396963 0.001060 0.248656 0.045 Uiso 1 1 calc R U . . .
C74 C 0.2944(8) 0.0287(5) 0.0794(4) 0.026(2) Uani 1 1 d . . . . .
H74 H 0.333581 0.061579 0.073375 0.031 Uiso 1 1 calc R U . . .
C94 C 0.7724(12) 0.3081(7) -0.1075(6) 0.075(5) Uani 1 1 d . . . . .
H94 H 0.846749 0.312169 -0.110427 0.089 Uiso 1 1 calc R U . . .
C90 C 0.0436(10) 0.1771(5) -0.0922(4) 0.040(3) Uani 1 1 d . . . . .
H90 H 0.020742 0.213767 -0.078756 0.048 Uiso 1 1 calc R U . . .
C104 C 0.3172(10) 0.3771(5) -0.1946(5) 0.048(3) Uani 1 1 d . . . . .
H104 H 0.352022 0.352332 -0.219430 0.057 Uiso 1 1 calc R U . . .
C64 C 0.0592(11) 0.3190(6) -0.0171(5) 0.056(3) Uani 1 1 d . . . . .
H64 H 0.056138 0.285449 -0.034022 0.067 Uiso 1 1 calc R U . . .
C105 C 0.2529(11) 0.4371(6) -0.2191(6) 0.057(4) Uani 1 1 d . . . . .
H105 H 0.247941 0.454238 -0.260827 0.069 Uiso 1 1 calc R U . . .
C84 C -0.0317(10) 0.1867(5) 0.0821(4) 0.040(3) Uani 1 1 d . . . . .
H84 H 0.024516 0.207236 0.088491 0.048 Uiso 1 1 calc R U . . .
C93 C 0.6930(12) 0.3502(7) -0.1441(6) 0.075(5) Uani 1 1 d . . . . .
H93 H 0.710922 0.384763 -0.172659 0.090 Uiso 1 1 calc R U . . .
C67 C 0.4577(14) 0.3604(7) 0.0251(6) 0.074(4) Uani 1 1 d . . . . .
H67 H 0.523151 0.333123 0.018813 0.089 Uiso 1 1 calc R U . . .
C79 C -0.0118(8) 0.1433(5) 0.0504(4) 0.027(2) Uani 1 1 d . . . . .
C87 C 0.1072(9) 0.0709(6) -0.1327(4) 0.035(3) Uani 1 1 d . . . . .
H87 H 0.128626 0.034340 -0.146392 0.043 Uiso 1 1 calc R U . . .
C55 C 0.5164(9) 0.1036(5) 0.0184(4) 0.029(2) Uani 1 1 d . . . . .
H55 H 0.494845 0.124191 -0.021772 0.035 Uiso 1 1 calc R U . . .
C89 C 0.0219(10) 0.1791(6) -0.1513(5) 0.043(3) Uani 1 1 d . . . . .
H89 H -0.014901 0.217219 -0.177826 0.052 Uiso 1 1 calc R U . . .
C103 C 0.3296(9) 0.3541(5) -0.1326(4) 0.034(2) Uani 1 1 d . . . . .
C98 C 0.3451(9) 0.1867(5) -0.1332(5) 0.040(3) Uani 1 1 d . . . . .
H98 H 0.296712 0.187309 -0.101562 0.048 Uiso 1 1 calc R U . . .
C95 C 0.7434(12) 0.2592(7) -0.0660(6) 0.074(5) Uani 1 1 d . . . . .
H95 H 0.797394 0.230829 -0.038296 0.088 Uiso 1 1 calc R U . . .
C85 C 0.0983(9) 0.1217(5) -0.0531(4) 0.028(2) Uani 1 1 d . . . . .
C70 C 0.2158(10) 0.2616(6) 0.2077(5) 0.056(4) Uani 1 1 d . . . . .
H70 H 0.231282 0.218221 0.227724 0.067 Uiso 1 1 calc R U . . .
C59 C 0.2415(11) 0.0513(6) 0.2236(4) 0.043(3) Uani 1 1 d . . . . .
H59 H 0.193764 0.026464 0.244944 0.052 Uiso 1 1 calc R U . . .
C68 C 0.4374(17) 0.4261(8) 0.0073(8) 0.099(6) Uani 1 1 d . . . . .
H68 H 0.484281 0.451445 -0.014091 0.118 Uiso 1 1 calc R U . . .
C66 C 0.0107(13) 0.4093(7) 0.0066(6) 0.071(4) Uani 1 1 d . . . . .
H66 H -0.028094 0.448571 0.011097 0.086 Uiso 1 1 calc R U . . .
C81 C -0.1985(11) 0.1290(7) 0.0651(5) 0.056(3) Uani 1 1 d . . . . .
H81 H -0.256354 0.109819 0.058235 0.068 Uiso 1 1 calc R U . . .
C106 C 0.1976(12) 0.4708(6) -0.1836(6) 0.063(4) Uani 1 1 d . . . . .
H106 H 0.152156 0.510832 -0.200749 0.076 Uiso 1 1 calc R U . . .
C56 C 0.5836(10) 0.0445(5) 0.0374(4) 0.039(3) Uani 1 1 d . . . . .
H56 H 0.615483 0.017154 0.014218 0.047 Uiso 1 1 calc R U . . .
C82 C -0.2162(11) 0.1700(7) 0.0978(5) 0.059(3) Uani 1 1 d . . . . .
H82 H -0.284583 0.177831 0.115755 0.071 Uiso 1 1 calc R U . . .
C101 C 0.4855(11) 0.1833(6) -0.2251(5) 0.049(3) Uani 1 1 d . . . . .
H101 H 0.533884 0.181874 -0.256673 0.059 Uiso 1 1 calc R U . . .
C100 C 0.4131(10) 0.1437(6) -0.2128(5) 0.047(3) Uani 1 1 d . . . . .
H100 H 0.411945 0.114533 -0.235359 0.057 Uiso 1 1 calc R U . . .
C107 C 0.2072(12) 0.4470(6) -0.1215(6) 0.061(4) Uani 1 1 d . . . . .
H107 H 0.167422 0.469975 -0.096462 0.073 Uiso 1 1 calc R U . . .
C96 C 0.6368(11) 0.2508(6) -0.0641(5) 0.062(4) Uani 1 1 d . . . . .
H96 H 0.618576 0.215083 -0.037380 0.075 Uiso 1 1 calc R U . . .
C72 C 0.1683(15) 0.3651(7) 0.1882(6) 0.095(6) Uani 1 1 d . . . . .
H72 H 0.145455 0.406661 0.191980 0.114 Uiso 1 1 calc R U . . .
C108 C 0.2760(12) 0.3893(6) -0.0980(5) 0.058(4) Uani 1 1 d . . . . .
H108 H 0.286111 0.373724 -0.056224 0.069 Uiso 1 1 calc R U . . .
C75 C 0.3478(10) -0.0313(5) 0.1058(4) 0.036(3) Uani 1 1 d . . . . .
H75 H 0.422890 -0.039958 0.118166 0.043 Uiso 1 1 calc R U . . .
C80 C -0.0969(9) 0.1133(5) 0.0406(4) 0.039(3) Uani 1 1 d . . . . .
H80 H -0.084977 0.083422 0.018013 0.047 Uiso 1 1 calc R U . . .
C71 C 0.1878(14) 0.3096(7) 0.2355(6) 0.090(6) Uani 1 1 d . . . . .
H71 H 0.182750 0.306106 0.276688 0.108 Uiso 1 1 calc R U . . .
C69 C 0.3377(17) 0.4461(8) 0.0269(8) 0.094(5) Uani 1 1 d . . . . .
H69 H 0.302964 0.488474 0.023799 0.113 Uiso 1 1 calc R U . . .
C86 C 0.1309(9) 0.0676(5) -0.0734(4) 0.031(2) Uani 1 1 d . . . . .
H86 H 0.168381 0.029388 -0.047299 0.037 Uiso 1 1 calc R U . . .
C73 C 0.1851(8) 0.0432(5) 0.0612(4) 0.021(2) Uani 1 1 d . . . . .
C102 C 0.4879(9) 0.2259(5) -0.1909(4) 0.033(3) Uani 1 1 d . . . . .
H102 H 0.537047 0.253710 -0.200143 0.040 Uiso 1 1 calc R U . . .
C97 C 0.4203(8) 0.2278(5) -0.1444(4) 0.028(2) Uani 1 1 d . . . . .
C63 C 0.5933(9) 0.1593(6) 0.2285(4) 0.041(3) Uani 1 1 d . . . . .
H63 H 0.637188 0.126224 0.257886 0.049 Uiso 1 1 calc R U . . .
C65 C -0.0195(14) 0.3756(7) -0.0288(6) 0.080(5) Uani 1 1 d . . . . .
H65 H -0.081171 0.387934 -0.055859 0.096 Uiso 1 1 calc R U . . .
B3 B 0.5094(11) 0.0896(6) 0.1762(5) 0.031(2) Uani 1 1 d . . . . .
H3A H 0.561607 0.051440 0.206192 0.038 Uiso 1 1 calc R U . . .
B4 B 0.1812(16) 0.3940(7) 0.0769(7) 0.061(3) Uani 1 1 d . . . . .
H4A H 0.144284 0.439871 0.079635 0.073 Uiso 1 1 calc R U . . .

loop_
_atom_site_aniso_label
_atom_site_aniso_U_11
_atom_site_aniso_U_22
_atom_site_aniso_U_33
_atom_site_aniso_U_23
_atom_site_aniso_U_13
_atom_site_aniso_U_12
Eu1 0.0167(3) 0.0205(3) 0.0127(2) -0.0051(2) 0.00065(18) -0.0042(2)
P1 0.0224(16) 0.0255(16) 0.0153(11) -0.0020(11) -0.0029(10) -0.0073(12)
P2 0.0200(15) 0.0239(15) 0.0171(12) -0.0075(10) 0.0028(10) -0.0042(12)
O1 0.028(4) 0.038(4) 0.018(3) -0.001(3) -0.005(3) -0.015(3)
O2 0.023(4) 0.023(4) 0.021(3) -0.008(3) 0.009(3) 0.002(3)
N1 0.034(5) 0.023(4) 0.015(3) -0.002(3) 0.001(3) -0.008(4)
N4 0.027(5) 0.039(4) 0.015(4) -0.009(3) 0.005(3) -0.010(4)
N9 0.023(4) 0.022(4) 0.032(4) -0.009(4) 0.001(3) 0.004(3)
N12 0.050(6) 0.022(4) 0.033(4) -0.007(3) -0.010(4) -0.010(4)
N3 0.018(5) 0.031(4) 0.018(4) -0.009(3) 0.004(3) -0.006(3)
N11 0.031(5) 0.023(4) 0.024(4) -0.006(3) -0.009(3) -0.005(4)
N5 0.020(4) 0.025(4) 0.014(3) -0.011(3) 0.002(3) -0.005(3)
N8 0.018(5) 0.024(5) 0.036(4) -0.006(3) -0.006(3) -0.012(4)
N2 0.022(5) 0.024(4) 0.016(3) -0.005(3) 0.001(3) -0.007(4)
N6 0.034(4) 0.028(5) 0.011(4) 0.001(3) -0.003(3) -0.010(3)
N7 0.019(5) 0.022(4) 0.025(4) -0.008(3) -0.001(3) -0.011(4)
N10 0.037(4) 0.024(5) 0.030(4) -0.007(4) 0.002(4) 0.006(3)
C10 0.010(5) 0.039(6) 0.027(4) -0.003(4) 0.006(4) -0.011(5)
C23 0.025(6) 0.051(9) 0.099(10) 0.012(7) -0.007(6) 0.000(6)
C11 0.021(6) 0.036(6) 0.037(5) 0.001(4) 0.011(4) -0.005(5)
C44 0.023(6) 0.032(6) 0.029(5) -0.007(4) 0.009(4) -0.009(5)
C2 0.039(7) 0.034(6) 0.029(4) -0.011(4) -0.005(4) -0.016(5)
C48 0.019(6) 0.045(6) 0.029(4) -0.018(4) 0.001(4) -0.013(5)
C51 0.036(6) 0.037(6) 0.042(6) 0.000(5) -0.008(5) 0.003(5)
C33 0.046(8) 0.037(6) 0.044(6) -0.001(5) 0.005(5) -0.018(6)
C45 0.032(7) 0.034(6) 0.026(5) 0.004(4) 0.008(4) 0.000(5)
C25 0.017(5) 0.025(5) 0.024(4) -0.005(4) 0.003(3) -0.010(4)
C28 0.071(8) 0.051(8) 0.056(7) -0.031(6) 0.036(6) -0.029(6)
C32 0.036(7) 0.033(6) 0.029(5) -0.004(4) 0.005(4) -0.013(5)
C18 0.067(9) 0.030(6) 0.047(6) -0.017(4) -0.024(5) -0.011(6)
C8 0.042(6) 0.037(6) 0.029(5) -0.013(4) -0.015(5) 0.004(5)
C3 0.031(7) 0.027(5) 0.031(4) -0.005(4) -0.010(4) -0.013(5)
C53 0.037(6) 0.036(5) 0.022(5) -0.011(4) 0.009(4) -0.021(4)
C27 0.049(8) 0.047(8) 0.072(7) -0.028(6) 0.022(5) -0.009(6)
C7 0.022(5) 0.044(6) 0.022(5) -0.015(4) -0.003(4) 0.000(4)
C30 0.032(7) 0.048(7) 0.030(5) -0.012(5) -0.007(4) -0.002(5)
C6 0.027(6) 0.058(6) 0.011(4) -0.005(4) 0.010(4) -0.014(5)
C26 0.023(5) 0.028(6) 0.041(6) -0.009(4) -0.003(4) -0.005(4)
C15 0.045(6) 0.030(5) 0.049(7) -0.006(5) 0.007(6) 0.009(4)
C13 0.029(5) 0.052(6) 0.027(5) -0.017(5) -0.005(4) 0.009(4)
C21 0.034(6) 0.059(9) 0.062(8) -0.006(6) 0.012(5) -0.017(6)
C1 0.042(7) 0.036(6) 0.023(4) -0.009(4) -0.001(4) -0.018(5)
C22 0.035(7) 0.046(8) 0.090(10) -0.005(6) 0.005(6) -0.007(6)
C36 0.038(7) 0.018(5) 0.036(6) -0.007(4) 0.003(5) 0.003(5)
C20 0.035(6) 0.043(7) 0.042(6) -0.005(5) 0.006(5) -0.015(5)
C12 0.022(6) 0.024(6) 0.051(6) 0.001(4) 0.006(5) -0.010(5)
C38 0.023(5) 0.040(7) 0.057(7) -0.025(5) 0.000(5) -0.003(5)
C17 0.050(8) 0.043(7) 0.036(5) -0.012(4) -0.025(5) -0.007(6)
C54 0.037(6) 0.031(5) 0.020(5) -0.014(4) 0.001(4) -0.009(4)
C47 0.033(7) 0.055(7) 0.022(4) -0.019(4) -0.001(4) -0.012(6)
C24 0.026(6) 0.056(8) 0.048(7) 0.005(5) -0.006(5) -0.003(6)
C35 0.054(8) 0.019(5) 0.042(6) 0.000(5) -0.003(5) 0.000(5)
C34 0.045(8) 0.034(6) 0.043(6) 0.004(5) -0.006(5) -0.014(6)
C39 0.026(6) 0.051(7) 0.053(7) -0.021(5) -0.002(5) -0.007(5)
C43 0.010(5) 0.033(5) 0.017(4) -0.008(3) 0.003(3) -0.004(4)
C29 0.079(9) 0.064(9) 0.036(6) -0.026(6) 0.011(6) -0.022(6)
C19 0.024(5) 0.039(6) 0.022(5) -0.006(4) 0.002(4) -0.006(4)
C14 0.037(6) 0.051(6) 0.050(7) -0.015(6) 0.013(6) 0.019(5)
C49 0.028(5) 0.031(5) 0.011(4) -0.013(4) 0.000(4) -0.006(4)
C9 0.045(6) 0.035(6) 0.023(5) 0.003(4) -0.020(5) -0.002(5)
C42 0.029(6) 0.040(6) 0.023(5) -0.017(4) 0.001(4) -0.004(5)
C46 0.025(7) 0.053(7) 0.025(5) -0.014(4) 0.007(4) -0.001(5)
C52 0.051(6) 0.031(6) 0.028(5) -0.009(5) 0.002(5) -0.011(4)
C4 0.037(7) 0.034(5) 0.036(6) -0.015(4) 0.012(5) -0.001(5)
C31 0.016(5) 0.020(5) 0.027(4) -0.001(3) -0.007(4) -0.002(4)
C37 0.019(4) 0.024(5) 0.021(4) -0.011(4) 0.008(4) -0.008(4)
C41 0.039(6) 0.042(7) 0.042(6) -0.026(5) -0.001(5) -0.010(5)
C40 0.037(6) 0.058(8) 0.032(6) -0.019(5) -0.008(5) -0.011(5)
C16 0.037(7) 0.031(6) 0.022(4) -0.011(4) -0.011(4) 0.000(5)
C5 0.025(7) 0.063(6) 0.026(5) -0.019(5) 0.008(4) -0.004(5)
C50 0.020(6) 0.035(5) 0.045(6) -0.005(5) -0.008(5) 0.000(4)
B1 0.035(5) 0.023(5) 0.017(4) -0.001(4) 0.001(4) -0.021(4)
B2 0.040(6) 0.016(6) 0.040(5) -0.007(4) -0.004(5) -0.009(5)
Eu2 0.0280(4) 0.0268(3) 0.0165(3) -0.0060(2) -0.0025(2) -0.0096(3)
P4 0.0304(18) 0.0416(19) 0.0177(12) 0.0041(12) -0.0021(11) -0.0158(15)
P3 0.0236(16) 0.0303(16) 0.0178(12) -0.0073(11) 0.0003(10) -0.0121(13)
O4 0.038(5) 0.042(5) 0.021(3) 0.004(3) -0.002(3) -0.011(4)
O3 0.028(4) 0.023(4) 0.028(3) 0.000(3) -0.006(3) -0.010(3)
N23 0.069(7) 0.048(5) 0.031(4) -0.021(4) -0.005(4) 0.014(5)
N15 0.023(4) 0.040(5) 0.014(4) -0.002(3) 0.004(3) -0.008(3)
N17 0.042(6) 0.031(5) 0.032(4) -0.009(3) -0.008(4) -0.014(4)
N13 0.027(5) 0.036(5) 0.014(3) -0.009(3) 0.003(3) -0.007(4)
N14 0.022(5) 0.030(5) 0.019(3) -0.003(3) 0.003(3) -0.004(4)
N21 0.084(7) 0.030(5) 0.045(6) -0.001(4) -0.012(5) -0.028(5)
N22 0.098(7) 0.033(6) 0.063(7) -0.012(5) -0.034(5) -0.023(5)
N16 0.032(4) 0.029(5) 0.015(4) -0.005(3) 0.004(3) -0.006(3)
N20 0.079(7) 0.031(5) 0.043(5) -0.013(4) -0.018(5) 0.004(5)
N19 0.050(6) 0.032(5) 0.035(5) -0.010(4) -0.008(4) -0.007(4)
N18 0.024(5) 0.041(4) 0.021(4) -0.010(3) -0.006(3) -0.007(4)
N24 0.078(8) 0.047(5) 0.035(4) -0.026(4) -0.022(5) 0.015(5)
C76 0.045(6) 0.039(6) 0.019(5) -0.012(5) 0.002(4) -0.009(5)
C57 0.027(6) 0.032(5) 0.030(4) -0.009(4) 0.008(4) -0.007(4)
C99 0.041(8) 0.039(8) 0.066(8) -0.004(5) -0.017(5) -0.011(6)
C77 0.047(6) 0.034(6) 0.044(6) 0.004(5) -0.003(5) -0.026(5)
C62 0.044(8) 0.077(8) 0.064(7) -0.037(7) -0.018(6) -0.016(7)
C88 0.043(7) 0.061(7) 0.022(5) -0.012(4) 0.000(4) -0.027(6)
C78 0.034(6) 0.043(6) 0.029(5) 0.003(5) -0.010(5) -0.026(4)
C91 0.036(6) 0.053(7) 0.031(6) -0.003(5) 0.002(4) -0.018(5)
C92 0.054(8) 0.081(10) 0.058(8) 0.028(7) -0.021(6) -0.043(7)
C61 0.056(8) 0.047(6) 0.048(6) -0.030(5) -0.004(5) -0.016(6)
C58 0.038(5) 0.058(7) 0.020(5) -0.014(4) 0.008(4) -0.027(5)
C83 0.055(8) 0.080(10) 0.036(6) -0.023(6) 0.013(6) 0.002(6)
C60 0.062(6) 0.035(6) 0.017(5) -0.011(4) 0.011(5) -0.010(5)
C74 0.027(5) 0.034(5) 0.025(5) -0.015(4) 0.002(4) -0.018(4)
C94 0.060(8) 0.099(12) 0.062(9) 0.008(7) -0.012(7) -0.050(8)
C90 0.056(8) 0.038(6) 0.027(5) 0.004(4) -0.014(5) -0.024(5)
C104 0.063(9) 0.042(7) 0.034(5) 0.005(5) -0.022(5) -0.019(6)
C64 0.069(9) 0.047(7) 0.046(7) -0.009(6) -0.029(6) -0.003(6)
C105 0.065(10) 0.048(8) 0.045(6) 0.011(5) -0.022(6) -0.010(6)
C84 0.048(7) 0.055(7) 0.022(5) -0.018(5) 0.009(5) -0.015(6)
C93 0.064(8) 0.096(11) 0.062(9) 0.019(7) -0.014(7) -0.058(8)
C67 0.086(9) 0.070(8) 0.065(9) 0.012(7) -0.016(7) -0.050(7)
C79 0.024(5) 0.040(6) 0.016(4) -0.009(4) -0.004(4) -0.007(4)
C87 0.032(7) 0.056(7) 0.025(4) -0.019(4) 0.007(4) -0.013(5)
C55 0.037(7) 0.040(6) 0.018(4) -0.015(4) 0.008(4) -0.016(5)
C89 0.048(8) 0.048(7) 0.030(5) -0.001(5) -0.013(5) -0.014(6)
C103 0.031(6) 0.036(6) 0.029(5) 0.004(4) -0.007(4) -0.013(5)
C98 0.031(7) 0.039(7) 0.045(6) 0.001(5) 0.003(5) -0.011(5)
C95 0.047(7) 0.084(11) 0.073(9) 0.022(7) -0.021(7) -0.030(8)
C85 0.030(6) 0.033(5) 0.025(4) -0.005(3) 0.005(4) -0.020(5)
C70 0.051(9) 0.066(7) 0.036(5) -0.020(5) -0.012(5) 0.025(7)
C59 0.063(6) 0.056(7) 0.018(5) -0.007(4) 0.019(5) -0.033(6)
C68 0.123(13) 0.071(9) 0.114(14) -0.009(9) -0.026(11) -0.066(9)
C66 0.086(10) 0.048(8) 0.068(9) -0.016(6) -0.025(7) 0.016(7)
C81 0.037(7) 0.078(10) 0.052(7) -0.004(6) 0.013(6) -0.025(7)
C106 0.067(11) 0.050(8) 0.058(6) 0.005(6) -0.023(6) -0.004(7)
C56 0.046(8) 0.048(6) 0.029(5) -0.025(5) 0.006(5) -0.008(5)
C82 0.037(7) 0.078(10) 0.045(7) 0.000(6) 0.015(6) 0.004(6)
C101 0.053(8) 0.049(8) 0.042(6) -0.011(5) -0.001(5) -0.006(6)
C100 0.049(8) 0.038(7) 0.051(7) -0.008(6) -0.023(5) -0.003(6)
C107 0.075(10) 0.037(7) 0.063(6) -0.007(6) -0.011(7) 0.000(6)
C96 0.041(7) 0.068(9) 0.059(8) 0.025(7) -0.005(6) -0.022(6)
C72 0.151(17) 0.068(8) 0.053(6) -0.046(6) -0.028(8) 0.043(10)
C108 0.079(10) 0.044(7) 0.036(6) -0.003(5) -0.018(6) 0.008(6)
C75 0.042(7) 0.037(6) 0.028(5) -0.008(5) -0.009(5) -0.009(4)
C80 0.036(6) 0.051(8) 0.033(6) -0.007(5) 0.004(4) -0.020(5)
C71 0.122(15) 0.093(10) 0.036(6) -0.038(6) -0.018(7) 0.049(10)
C69 0.131(14) 0.045(7) 0.114(14) -0.008(8) -0.030(11) -0.047(8)
C86 0.028(6) 0.043(6) 0.025(4) -0.012(4) 0.000(4) -0.014(5)
C73 0.023(5) 0.031(5) 0.014(4) -0.008(4) 0.006(3) -0.016(4)
C102 0.022(6) 0.051(7) 0.026(5) -0.004(4) -0.002(4) -0.012(5)
C97 0.017(6) 0.039(6) 0.021(4) 0.002(4) -0.005(4) -0.005(4)
C63 0.024(7) 0.075(7) 0.027(5) -0.018(5) -0.009(4) -0.011(6)
C65 0.091(11) 0.058(9) 0.080(10) -0.018(7) -0.043(8) 0.012(7)
B3 0.033(6) 0.038(6) 0.020(4) -0.006(5) -0.003(4) -0.003(5)
B4 0.102(9) 0.025(7) 0.055(7) -0.018(5) -0.025(6) 0.000(7)

loop_
_atom_type_symbol
_atom_type_description
_atom_type_scat_dispersion_real
_atom_type_scat_dispersion_imag
_atom_type_scat_source
C C 0.0033 0.0016 'International Tables Vol C Tables 4.2.6.8 and 6.1.1.4'
H H 0.0000 0.0000 'International Tables Vol C Tables 4.2.6.8 and 6.1.1.4'
B B 0.0013 0.0007 'International Tables Vol C Tables 4.2.6.8 and 6.1.1.4'
Eu Eu -0.1578 3.6682 'International Tables Vol C Tables 4.2.6.8 and 6.1.1.4'
N N 0.0061 0.0033 'International Tables Vol C Tables 4.2.6.8 and 6.1.1.4'
O O 0.0106 0.0060 'International Tables Vol C Tables 4.2.6.8 and 6.1.1.4'
P P 0.1023 0.0942 'International Tables Vol C Tables 4.2.6.8 and 6.1.1.4'

loop_
_geom_angle_atom_site_label_1
_geom_angle_atom_site_label_2
_geom_angle_atom_site_label_3
_geom_angle
_geom_angle_site_symmetry_1
_geom_angle_site_symmetry_3
_geom_angle_publ_flag
O1 Eu1 O2 87.0(2) . . ?
O1 Eu1 N1 72.4(2) . . ?
O1 Eu1 N9 80.1(2) . . ?
O1 Eu1 N3 111.4(2) . . ?
O1 Eu1 N11 140.2(2) . . ?
O1 Eu1 N5 142.1(2) . . ?
O1 Eu1 N7 75.3(2) . . ?
O2 Eu1 N1 83.4(2) . . ?
O2 Eu1 N9 141.1(2) . . ?
O2 Eu1 N3 141.3(2) . . ?
O2 Eu1 N11 103.1(2) . . ?
O2 Eu1 N5 76.13(19) . . ?
O2 Eu1 N7 71.7(2) . . ?
N1 Eu1 N9 125.9(3) . . ?
N1 Eu1 N5 72.1(2) . . ?
N9 Eu1 N5 132.8(2) . . ?
N3 Eu1 N1 71.3(2) . . ?
N3 Eu1 N9 77.1(2) . . ?
N3 Eu1 N11 84.5(2) . . ?
N3 Eu1 N5 68.6(2) . . ?
N11 Eu1 N1 146.2(2) . . ?
N11 Eu1 N9 67.8(2) . . ?
N11 Eu1 N5 77.4(2) . . ?
N7 Eu1 N1 139.9(2) . . ?
N7 Eu1 N9 69.6(2) . . ?
N7 Eu1 N3 144.4(2) . . ?
N7 Eu1 N11 71.9(2) . . ?
N7 Eu1 N5 128.1(2) . . ?
O1 P1 C25 110.9(4) . . ?
O1 P1 C19 111.7(4) . . ?
O1 P1 C31 113.9(4) . . ?
C25 P1 C19 106.8(5) . . ?
C31 P1 C25 106.8(4) . . ?
C31 P1 C19 106.3(5) . . ?
O2 P2 C43 112.6(4) . . ?
O2 P2 C49 111.0(4) . . ?
O2 P2 C37 112.6(4) . . ?
C43 P2 C49 106.4(4) . . ?
C37 P2 C43 104.3(4) . . ?
C37 P2 C49 109.5(4) . . ?
P1 O1 Eu1 166.0(4) . . ?
P2 O2 Eu1 157.2(4) . . ?
N2 N1 Eu1 123.4(5) . . ?
C1 N1 Eu1 128.7(6) . . ?
C1 N1 N2 105.6(8) . . ?
N3 N4 B1 123.7(7) . . ?
C6 N4 N3 110.2(8) . . ?
C6 N4 B1 125.2(8) . . ?
N10 N9 Eu1 124.9(6) . . ?
N10 N9 C13 103.7(9) . . ?
C13 N9 Eu1 131.2(8) . . ?
N11 N12 B2 124.4(9) . . ?
C18 N12 N11 109.1(8) . . ?
C18 N12 B2 126.5(9) . . ?
N4 N3 Eu1 122.9(5) . . ?
C4 N3 Eu1 132.5(7) . . ?
C4 N3 N4 104.1(7) . . ?
N12 N11 Eu1 123.1(5) . . ?
C16 N11 Eu1 132.4(7) . . ?
C16 N11 N12 104.1(8) . . ?
N6 N5 Eu1 122.0(6) . . ?
C7 N5 Eu1 131.4(6) . . ?
C7 N5 N6 105.5(8) . . ?
N7 N8 C12 111.1(8) . . ?
N7 N8 B2 121.6(8) . . ?
C12 N8 B2 126.8(9) . . ?
N1 N2 B1 122.9(7) . . ?
C3 N2 N1 109.7(7) . . ?
C3 N2 B1 127.1(8) . . ?
N5 N6 B1 122.4(7) . . ?
C9 N6 N5 109.5(9) . . ?
C9 N6 B1 128.0(9) . . ?
N8 N7 Eu1 126.4(6) . . ?
C10 N7 Eu1 126.9(6) . . ?
C10 N7 N8 106.3(8) . . ?
N9 N10 C15 111.7(10) . . ?
N9 N10 B2 122.2(8) . . ?
C15 N10 B2 126.1(10) . . ?
N7 C10 H10 125.1 . . ?
N7 C10 C11 109.8(10) . . ?
C11 C10 H10 125.1 . . ?
C22 C23 H23 119.6 . . ?
C24 C23 H23 119.6 . . ?
C24 C23 C22 120.7(12) . . ?
C10 C11 H11 127.6 . . ?
C12 C11 C10 104.8(9) . . ?
C12 C11 H11 127.6 . . ?
C45 C44 H44 120.1 . . ?
C43 C44 H44 120.1 . . ?
C43 C44 C45 119.8(10) . . ?
C3 C2 H2 127.6 . . ?
C3 C2 C1 104.8(9) . . ?
C1 C2 H2 127.6 . . ?
C47 C48 H48 120.4 . . ?
C43 C48 H48 120.4 . . ?
C43 C48 C47 119.1(10) . . ?
C52 C51 H51 119.5 . . ?
C52 C51 C50 120.9(11) . . ?
C50 C51 H51 119.5 . . ?
C32 C33 H33 120.6 . . ?
C34 C33 H33 120.6 . . ?
C34 C33 C32 118.8(10) . . ?
C44 C45 H45 120.0 . . ?
C46 C45 C44 120.0(10) . . ?
C46 C45 H45 120.0 . . ?
C30 C25 P1 121.8(8) . . ?
C26 C25 P1 119.1(8) . . ?
C26 C25 C30 119.1(10) . . ?
C27 C28 H28 119.5 . . ?
C27 C28 C29 121.0(12) . . ?
C29 C28 H28 119.5 . . ?
C33 C32 H32 119.8 . . ?
C31 C32 C33 120.5(10) . . ?
C31 C32 H32 119.8 . . ?
N12 C18 H18 125.7 . . ?
C17 C18 N12 108.6(10) . . ?
C17 C18 H18 125.7 . . ?
C7 C8 H8 127.3 . . ?
C9 C8 H8 127.3 . . ?
C9 C8 C7 105.4(10) . . ?
N2 C3 C2 108.5(9) . . ?
N2 C3 H3 125.8 . . ?
C2 C3 H3 125.8 . . ?
C54 C53 H53 120.2 . . ?
C52 C53 H53 120.2 . . ?
C52 C53 C54 119.6(10) . . ?
C28 C27 H27 119.5 . . ?
C28 C27 C26 120.9(13) . . ?
C26 C27 H27 119.5 . . ?
N5 C7 C8 109.7(9) . . ?
N5 C7 H7 125.2 . . ?
C8 C7 H7 125.2 . . ?
C25 C30 H30 119.5 . . ?
C25 C30 C29 121.0(11) . . ?
C29 C30 H30 119.5 . . ?
N4 C6 H6 125.9 . . ?
C5 C6 N4 108.1(9) . . ?
C5 C6 H6 125.9 . . ?
C25 C26 C27 119.8(11) . . ?
C25 C26 H26 120.1 . . ?
C27 C26 H26 120.1 . . ?
N10 C15 H15 125.6 . . ?
C14 C15 N10 108.7(12) . . ?
C14 C15 H15 125.6 . . ?
N9 C13 H13 124.0 . . ?
N9 C13 C14 112.0(11) . . ?
C14 C13 H13 124.0 . . ?
C22 C21 H21 119.8 . . ?
C22 C21 C20 120.4(12) . . ?
C20 C21 H21 119.8 . . ?
N1 C1 C2 111.5(9) . . ?
N1 C1 H1 124.3 . . ?
C2 C1 H1 124.3 . . ?
C23 C22 H22 120.9 . . ?
C21 C22 C23 118.3(13) . . ?
C21 C22 H22 120.9 . . ?
C35 C36 H36 119.0 . . ?
C31 C36 H36 119.0 . . ?
C31 C36 C35 122.0(10) . . ?
C21 C20 H20 119.1 . . ?
C19 C20 C21 121.9(11) . . ?
C19 C20 H20 119.1 . . ?
N8 C12 C11 107.9(9) . . ?
N8 C12 H12 126.1 . . ?
C11 C12 H12 126.1 . . ?
C39 C38 H38 119.4 . . ?
C39 C38 C37 121.2(11) . . ?
C37 C38 H38 119.4 . . ?
C18 C17 H17 127.4 . . ?
C16 C17 C18 105.2(10) . . ?
C16 C17 H17 127.4 . . ?
C53 C54 H54 120.4 . . ?
C49 C54 C53 119.1(10) . . ?
C49 C54 H54 120.4 . . ?
C48 C47 H47 120.1 . . ?
C46 C47 C48 119.8(10) . . ?
C46 C47 H47 120.1 . . ?
C23 C24 H24 119.6 . . ?
C23 C24 C19 120.9(11) . . ?
C19 C24 H24 119.6 . . ?
C36 C35 H35 121.0 . . ?
C36 C35 C34 118.0(11) . . ?
C34 C35 H35 121.0 . . ?
C33 C34 C35 122.1(11) . . ?
C33 C34 H34 118.9 . . ?
C35 C34 H34 118.9 . . ?
C38 C39 H39 118.9 . . ?
C38 C39 C40 122.3(11) . . ?
C40 C39 H39 118.9 . . ?
C44 C43 P2 117.7(7) . . ?
C44 C43 C48 120.4(8) . . ?
C48 C43 P2 121.8(7) . . ?
C28 C29 C30 118.2(12) . . ?
C28 C29 H29 120.9 . . ?
C30 C29 H29 120.9 . . ?
C20 C19 P1 119.3(8) . . ?
C20 C19 C24 117.7(11) . . ?
C24 C19 P1 122.8(8) . . ?
C15 C14 C13 103.9(11) . . ?
C15 C14 H14 128.1 . . ?
C13 C14 H14 128.1 . . ?
C54 C49 P2 116.5(8) . . ?
C54 C49 C50 120.9(10) . . ?
C50 C49 P2 122.5(8) . . ?
N6 C9 C8 109.9(10) . . ?
N6 C9 H9 125.1 . . ?
C8 C9 H9 125.1 . . ?
C37 C42 H42 119.1 . . ?
C41 C42 H42 119.1 . . ?
C41 C42 C37 121.7(10) . . ?
C45 C46 C47 120.9(9) . . ?
C45 C46 H46 119.6 . . ?
C47 C46 H46 119.6 . . ?
C51 C52 C53 120.7(11) . . ?
C51 C52 H52 119.7 . . ?
C53 C52 H52 119.7 . . ?
N3 C4 H4 124.4 . . ?
N3 C4 C5 111.3(10) . . ?
C5 C4 H4 124.4 . . ?
C32 C31 P1 122.9(8) . . ?
C36 C31 P1 118.4(7) . . ?
C36 C31 C32 118.6(9) . . ?
C38 C37 P2 124.0(8) . . ?
C38 C37 C42 117.2(10) . . ?
C42 C37 P2 118.8(8) . . ?
C42 C41 H41 119.9 . . ?
C42 C41 C40 120.2(11) . . ?
C40 C41 H41 119.9 . . ?
C39 C40 H40 121.4 . . ?
C41 C40 C39 117.2(11) . . ?
C41 C40 H40 121.4 . . ?
N11 C16 C17 113.0(10) . . ?
N11 C16 H16 123.5 . . ?
C17 C16 H16 123.5 . . ?
C6 C5 C4 106.3(10) . . ?
C6 C5 H5 126.9 . . ?
C4 C5 H5 126.9 . . ?
C51 C50 H50 120.6 . . ?
C49 C50 C51 118.7(10) . . ?
C49 C50 H50 120.6 . . ?
N4 B1 N2 112.7(8) . . ?
N4 B1 N6 111.4(8) . . ?
N4 B1 H1A 108.1 . . ?
N2 B1 N6 108.4(8) . . ?
N2 B1 H1A 108.1 . . ?
N6 B1 H1A 108.1 . . ?
N12 B2 N8 112.3(9) . . ?
N12 B2 N10 109.2(9) . . ?
N12 B2 H2A 109.0 . . ?
N8 B2 N10 108.2(9) . . ?
N8 B2 H2A 109.0 . . ?
N10 B2 H2A 109.0 . . ?
O4 Eu2 O3 85.1(2) . . ?
O4 Eu2 N23 141.7(3) . . ?
O4 Eu2 N15 142.3(2) . . ?
O4 Eu2 N17 112.0(2) . . ?
O4 Eu2 N13 73.5(2) . . ?
O4 Eu2 N21 76.2(3) . . ?
O4 Eu2 N19 85.4(2) . . ?
O3 Eu2 N23 111.6(3) . . ?
O3 Eu2 N15 76.2(2) . . ?
O3 Eu2 N17 142.1(2) . . ?
O3 Eu2 N13 85.6(2) . . ?
O3 Eu2 N21 143.2(2) . . ?
O3 Eu2 N19 75.3(2) . . ?
N23 Eu2 N15 76.0(3) . . ?
N23 Eu2 N17 76.3(3) . . ?
N23 Eu2 N13 139.2(2) . . ?
N23 Eu2 N21 70.1(3) . . ?
N23 Eu2 N19 67.4(3) . . ?
N15 Eu2 N17 69.9(2) . . ?
N15 Eu2 N13 72.7(2) . . ?
N15 Eu2 N21 135.5(3) . . ?
N15 Eu2 N19 119.9(3) . . ?
N17 Eu2 N13 68.8(3) . . ?
N17 Eu2 N21 74.7(3) . . ?
N17 Eu2 N19 137.0(3) . . ?
N21 Eu2 N13 117.8(3) . . ?
N21 Eu2 N19 71.9(3) . . ?
N19 Eu2 N13 152.7(2) . . ?
O4 P4 C91 113.6(4) . . ?
O4 P4 C103 112.6(5) . . ?
O4 P4 C97 111.6(4) . . ?
C103 P4 C91 105.9(5) . . ?
C97 P4 C91 104.3(5) . . ?
C97 P4 C103 108.3(5) . . ?
O3 P3 C79 111.1(5) . . ?
O3 P3 C85 112.5(4) . . ?
O3 P3 C73 112.8(4) . . ?
C85 P3 C79 105.5(5) . . ?
C85 P3 C73 105.9(5) . . ?
C73 P3 C79 108.6(4) . . ?
P4 O4 Eu2 168.0(5) . . ?
P3 O3 Eu2 162.5(4) . . ?
N24 N23 Eu2 123.9(7) . . ?
C70 N23 Eu2 128.9(8) . . ?
C70 N23 N24 104.7(9) . . ?
N16 N15 Eu2 122.3(5) . . ?
C58 N15 Eu2 131.0(7) . . ?
C58 N15 N16 105.5(8) . . ?
N18 N17 Eu2 123.4(6) . . ?
C61 N17 Eu2 129.5(8) . . ?
C61 N17 N18 106.0(9) . . ?
N14 N13 Eu2 121.8(5) . . ?
C55 N13 Eu2 129.4(7) . . ?
C55 N13 N14 107.0(8) . . ?
N13 N14 C57 108.6(8) . . ?
N13 N14 B3 125.1(8) . . ?
C57 N14 B3 125.8(8) . . ?
N22 N21 Eu2 123.2(8) . . ?
C67 N21 Eu2 126.3(10) . . ?
C67 N21 N22 106.8(11) . . ?
N21 N22 B4 122.9(11) . . ?
C69 N22 N21 109.9(14) . . ?
C69 N22 B4 127.2(14) . . ?
N15 N16 B3 124.3(8) . . ?
C60 N16 N15 107.1(9) . . ?
C60 N16 B3 128.6(9) . . ?
N19 N20 B4 121.8(10) . . ?
C66 N20 N19 111.7(11) . . ?
C66 N20 B4 126.5(12) . . ?
N20 N19 Eu2 124.3(7) . . ?
C64 N19 Eu2 131.1(8) . . ?
C64 N19 N20 104.5(10) . . ?
N17 N18 B3 123.0(8) . . ?
C63 N18 N17 108.8(9) . . ?
C63 N18 B3 128.0(9) . . ?
N23 N24 B4 122.2(9) . . ?
C72 N24 N23 111.6(10) . . ?
C72 N24 B4 126.2(12) . . ?
C77 C76 H76 119.7 . . ?
C77 C76 C75 120.6(11) . . ?
C75 C76 H76 119.7 . . ?
N14 C57 H57 125.5 . . ?
N14 C57 C56 109.0(9) . . ?
C56 C57 H57 125.5 . . ?
C98 C99 H99 119.7 . . ?
C98 C99 C100 120.7(12) . . ?
C100 C99 H99 119.7 . . ?
C76 C77 H77 120.2 . . ?
C76 C77 C78 119.7(10) . . ?
C78 C77 H77 120.2 . . ?
C61 C62 H62 127.8 . . ?
C63 C62 H62 127.8 . . ?
C63 C62 C61 104.3(11) . . ?
C87 C88 H88 120.3 . . ?
C87 C88 C89 119.4(10) . . ?
C89 C88 H88 120.3 . . ?
C77 C78 H78 120.2 . . ?
C73 C78 C77 119.7(10) . . ?
C73 C78 H78 120.2 . . ?
C92 C91 P4 124.8(9) . . ?
C92 C91 C96 118.2(12) . . ?
C96 C91 P4 116.9(9) . . ?
C91 C92 H92 118.5 . . ?
C91 C92 C93 123.1(13) . . ?
C93 C92 H92 118.5 . . ?
N17 C61 C62 111.3(11) . . ?
N17 C61 H61 124.4 . . ?
C62 C61 H61 124.4 . . ?
N15 C58 H58 123.3 . . ?
N15 C58 C59 113.3(11) . . ?
C59 C58 H58 123.3 . . ?
C84 C83 H83 120.1 . . ?
C82 C83 H83 120.1 . . ?
C82 C83 C84 119.7(13) . . ?
N16 C60 H60 124.2 . . ?
C59 C60 N16 111.5(10) . . ?
C59 C60 H60 124.2 . . ?
C75 C74 H74 119.1 . . ?
C75 C74 C73 121.9(9) . . ?
C73 C74 H74 119.1 . . ?
C93 C94 H94 120.7 . . ?
C93 C94 C95 118.6(14) . . ?
C95 C94 H94 120.7 . . ?
C89 C90 H90 119.8 . . ?
C85 C90 H90 119.8 . . ?
C85 C90 C89 120.4(11) . . ?
C105 C104 H104 120.5 . . ?
C105 C104 C103 119.0(12) . . ?
C103 C104 H104 120.5 . . ?
N19 C64 H64 124.1 . . ?
N19 C64 C65 111.8(12) . . ?
C65 C64 H64 124.1 . . ?
C104 C105 H105 119.8 . . ?
C106 C105 C104 120.4(12) . . ?
C106 C105 H105 119.8 . . ?
C83 C84 H84 120.0 . . ?
C79 C84 C83 120.0(12) . . ?
C79 C84 H84 120.0 . . ?
C92 C93 H93 120.1 . . ?
C94 C93 C92 119.8(13) . . ?
C94 C93 H93 120.1 . . ?
N21 C67 H67 125.4 . . ?
N21 C67 C68 109.3(17) . . ?
C68 C67 H67 125.4 . . ?
C84 C79 P3 120.1(9) . . ?
C84 C79 C80 119.5(10) . . ?
C80 C79 P3 120.4(8) . . ?
C88 C87 H87 119.2 . . ?
C88 C87 C86 121.5(11) . . ?
C86 C87 H87 119.2 . . ?
N13 C55 H55 124.2 . . ?
N13 C55 C56 111.5(9) . . ?
C56 C55 H55 124.2 . . ?
C88 C89 C90 120.3(11) . . ?
C88 C89 H89 119.8 . . ?
C90 C89 H89 119.8 . . ?
C104 C103 P4 121.5(9) . . ?
C108 C103 P4 118.8(8) . . ?
C108 C103 C104 119.6(11) . . ?
C99 C98 H98 119.6 . . ?
C99 C98 C97 120.8(11) . . ?
C97 C98 H98 119.6 . . ?
C94 C95 H95 119.5 . . ?
C94 C95 C96 120.9(12) . . ?
C96 C95 H95 119.5 . . ?
C90 C85 P3 117.7(9) . . ?
C90 C85 C86 119.3(10) . . ?
C86 C85 P3 123.0(8) . . ?
N23 C70 H70 124.4 . . ?
N23 C70 C71 111.2(12) . . ?
C71 C70 H70 124.4 . . ?
C58 C59 H59 128.7 . . ?
C60 C59 C58 102.6(9) . . ?
C60 C59 H59 128.7 . . ?
C67 C68 H68 127.0 . . ?
C69 C68 C67 106.0(16) . . ?
C69 C68 H68 127.0 . . ?
N20 C66 H66 127.0 . . ?
C65 C66 N20 105.9(13) . . ?
C65 C66 H66 127.0 . . ?
C82 C81 H81 119.2 . . ?
C82 C81 C80 121.7(13) . . ?
C80 C81 H81 119.2 . . ?
C105 C106 H106 119.7 . . ?
C105 C106 C107 120.6(13) . . ?
C107 C106 H106 119.7 . . ?
C57 C56 C55 103.9(9) . . ?
C57 C56 H56 128.1 . . ?
C55 C56 H56 128.1 . . ?
C83 C82 H82 119.7 . . ?
C81 C82 C83 120.6(13) . . ?
C81 C82 H82 119.7 . . ?
C100 C101 H101 120.1 . . ?
C100 C101 C102 119.8(12) . . ?
C102 C101 H101 120.1 . . ?
C99 C100 H100 120.1 . . ?
C101 C100 C99 119.9(12) . . ?
C101 C100 H100 120.1 . . ?
C106 C107 H107 120.9 . . ?
C108 C107 C106 118.2(13) . . ?
C108 C107 H107 120.9 . . ?
C91 C96 C95 119.3(12) . . ?
C91 C96 H96 120.4 . . ?
C95 C96 H96 120.4 . . ?
N24 C72 H72 125.8 . . ?
N24 C72 C71 108.5(13) . . ?
C71 C72 H72 125.8 . . ?
C103 C108 C107 122.1(11) . . ?
C103 C108 H108 118.9 . . ?
C107 C108 H108 118.9 . . ?
C76 C75 H75 120.3 . . ?
C74 C75 C76 119.4(11) . . ?
C74 C75 H75 120.3 . . ?
C79 C80 H80 120.8 . . ?
C81 C80 C79 118.4(12) . . ?
C81 C80 H80 120.8 . . ?
C70 C71 C72 104.0(11) . . ?
C70 C71 H71 128.0 . . ?
C72 C71 H71 128.0 . . ?
N22 C69 H69 126.1 . . ?
C68 C69 N22 107.8(17) . . ?
C68 C69 H69 126.1 . . ?
C87 C86 H86 120.5 . . ?
C85 C86 C87 119.1(10) . . ?
C85 C86 H86 120.5 . . ?
C78 C73 P3 122.0(8) . . ?
C74 C73 P3 119.3(7) . . ?
C74 C73 C78 118.7(9) . . ?
C101 C102 H102 119.5 . . ?
C97 C102 C101 121.0(11) . . ?
C97 C102 H102 119.5 . . ?
C98 C97 P4 118.4(8) . . ?
C102 C97 P4 123.9(8) . . ?
C102 C97 C98 117.7(10) . . ?
N18 C63 H63 125.2 . . ?
C62 C63 N18 109.5(11) . . ?
C62 C63 H63 125.2 . . ?
C64 C65 H65 127.0 . . ?
C66 C65 C64 106.0(13) . . ?
C66 C65 H65 127.0 . . ?
N14 B3 N18 110.9(8) . . ?
N14 B3 H3A 108.7 . . ?
N16 B3 N14 110.0(9) . . ?
N16 B3 N18 109.7(9) . . ?
N16 B3 H3A 108.7 . . ?
N18 B3 H3A 108.7 . . ?
N22 B4 N20 109.5(11) . . ?
N22 B4 H4A 108.6 . . ?
N20 B4 H4A 108.6 . . ?
N24 B4 N22 111.8(12) . . ?
N24 B4 N20 109.7(12) . . ?
N24 B4 H4A 108.6 . . ?

loop_
_geom_bond_atom_site_label_1
_geom_bond_atom_site_label_2
_geom_bond_distance
_geom_bond_site_symmetry_2
_geom_bond_publ_flag
Eu1 O1 2.530(6) . ?
Eu1 O2 2.581(6) . ?
Eu1 N1 2.706(8) . ?
Eu1 N9 2.712(8) . ?
Eu1 N3 2.693(7) . ?
Eu1 N11 2.703(8) . ?
Eu1 N5 2.807(7) . ?
Eu1 N7 2.686(7) . ?
P1 O1 1.477(6) . ?
P1 C25 1.803(10) . ?
P1 C19 1.814(11) . ?
P1 C31 1.789(10) . ?
P2 O2 1.483(7) . ?
P2 C43 1.821(9) . ?
P2 C49 1.824(10) . ?
P2 C37 1.801(10) . ?
N1 N2 1.377(9) . ?
N1 C1 1.321(12) . ?
N4 N3 1.399(10) . ?
N4 C6 1.357(11) . ?
N4 B1 1.526(14) . ?
N9 N10 1.338(11) . ?
N9 C13 1.341(13) . ?
N12 N11 1.373(11) . ?
N12 C18 1.361(13) . ?
N12 B2 1.505(14) . ?
N3 C4 1.336(12) . ?
N11 C16 1.341(11) . ?
N5 N6 1.355(10) . ?
N5 C7 1.351(12) . ?
N8 N7 1.347(10) . ?
N8 C12 1.349(11) . ?
N8 B2 1.544(14) . ?
N2 C3 1.348(12) . ?
N2 B1 1.549(12) . ?
N6 C9 1.329(12) . ?
N6 B1 1.555(14) . ?
N7 C10 1.346(11) . ?
N10 C15 1.348(13) . ?
N10 B2 1.594(15) . ?
C10 H10 0.9500 . ?
C10 C11 1.411(13) . ?
C23 H23 0.9500 . ?
C23 C22 1.383(16) . ?
C23 C24 1.367(16) . ?
C11 H11 0.9500 . ?
C11 C12 1.378(15) . ?
C44 H44 0.9500 . ?
C44 C45 1.399(13) . ?
C44 C43 1.383(12) . ?
C2 H2 0.9500 . ?
C2 C3 1.367(13) . ?
C2 C1 1.394(13) . ?
C48 H48 0.9500 . ?
C48 C47 1.414(12) . ?
C48 C43 1.388(13) . ?
C51 H51 0.9500 . ?
C51 C52 1.355(15) . ?
C51 C50 1.394(14) . ?
C33 H33 0.9500 . ?
C33 C32 1.411(14) . ?
C33 C34 1.353(16) . ?
C45 H45 0.9500 . ?
C45 C46 1.370(15) . ?
C25 C30 1.393(13) . ?
C25 C26 1.363(13) . ?
C28 H28 0.9500 . ?
C28 C27 1.354(18) . ?
C28 C29 1.373(18) . ?
C32 H32 0.9500 . ?
C32 C31 1.384(13) . ?
C18 H18 0.9500 . ?
C18 C17 1.353(14) . ?
C8 H8 0.9500 . ?
C8 C7 1.383(13) . ?
C8 C9 1.335(15) . ?
C3 H3 0.9500 . ?
C53 H53 0.9500 . ?
C53 C54 1.400(13) . ?
C53 C52 1.381(14) . ?
C27 H27 0.9500 . ?
C27 C26 1.400(15) . ?
C7 H7 0.9500 . ?
C30 H30 0.9500 . ?
C30 C29 1.410(15) . ?
C6 H6 0.9500 . ?
C6 C5 1.343(15) . ?
C26 H26 0.9500 . ?
C15 H15 0.9500 . ?
C15 C14 1.336(17) . ?
C13 H13 0.9500 . ?
C13 C14 1.398(16) . ?
C21 H21 0.9500 . ?
C21 C22 1.366(16) . ?
C21 C20 1.376(16) . ?
C1 H1 0.9500 . ?
C22 H22 0.9500 . ?
C36 H36 0.9500 . ?
C36 C35 1.383(14) . ?
C36 C31 1.376(13) . ?
C20 H20 0.9500 . ?
C20 C19 1.358(13) . ?
C12 H12 0.9500 . ?
C38 H38 0.9500 . ?
C38 C39 1.351(15) . ?
C38 C37 1.367(14) . ?
C17 H17 0.9500 . ?
C17 C16 1.348(14) . ?
C54 H54 0.9500 . ?
C54 C49 1.382(13) . ?
C47 H47 0.9500 . ?
C47 C46 1.375(14) . ?
C24 H24 0.9500 . ?
C24 C19 1.385(14) . ?
C35 H35 0.9500 . ?
C35 C34 1.392(15) . ?
C34 H34 0.9500 . ?
C39 H39 0.9500 . ?
C39 C40 1.388(15) . ?
C29 H29 0.9500 . ?
C14 H14 0.9500 . ?
C49 C50 1.384(14) . ?
C9 H9 0.9500 . ?
C42 H42 0.9500 . ?
C42 C37 1.395(13) . ?
C42 C41 1.373(14) . ?
C46 H46 0.9500 . ?
C52 H52 0.9500 . ?
C4 H4 0.9500 . ?
C4 C5 1.399(13) . ?
C41 H41 0.9500 . ?
C41 C40 1.379(15) . ?
C40 H40 0.9500 . ?
C16 H16 0.9500 . ?
C5 H5 0.9500 . ?
C50 H50 0.9500 . ?
B1 H1A 1.0600 . ?
B2 H2A 1.0600 . ?
Eu2 O4 2.535(6) . ?
Eu2 O3 2.630(7) . ?
Eu2 N23 2.710(9) . ?
Eu2 N15 2.715(7) . ?
Eu2 N17 2.722(8) . ?
Eu2 N13 2.759(8) . ?
Eu2 N21 2.727(9) . ?
Eu2 N19 2.729(9) . ?
P4 O4 1.487(6) . ?
P4 C91 1.810(12) . ?
P4 C103 1.809(11) . ?
P4 C97 1.801(11) . ?
P3 O3 1.483(7) . ?
P3 C79 1.808(10) . ?
P3 C85 1.802(10) . ?
P3 C73 1.807(10) . ?
N23 N24 1.379(13) . ?
N23 C70 1.366(13) . ?
N15 N16 1.391(11) . ?
N15 C58 1.304(12) . ?
N17 N18 1.377(11) . ?
N17 C61 1.301(13) . ?
N13 N14 1.354(10) . ?
N13 C55 1.320(11) . ?
N14 C57 1.356(12) . ?
N14 B3 1.534(13) . ?
N21 N22 1.352(14) . ?
N21 C67 1.325(16) . ?
N22 C69 1.349(17) . ?
N22 B4 1.55(2) . ?
N16 C60 1.348(12) . ?
N16 B3 1.520(15) . ?
N20 N19 1.376(12) . ?
N20 C66 1.373(16) . ?
N20 B4 1.558(18) . ?
N19 C64 1.321(14) . ?
N18 C63 1.352(12) . ?
N18 B3 1.549(15) . ?
N24 C72 1.316(14) . ?
N24 B4 1.521(17) . ?
C76 H76 0.9500 . ?
C76 C77 1.372(15) . ?
C76 C75 1.383(14) . ?
C57 H57 0.9500 . ?
C57 C56 1.377(13) . ?
C99 H99 0.9500 . ?
C99 C98 1.364(16) . ?
C99 C100 1.384(17) . ?
C77 H77 0.9500 . ?
C77 C78 1.404(14) . ?
C62 H62 0.9500 . ?
C62 C61 1.415(16) . ?
C62 C63 1.336(16) . ?
C88 H88 0.9500 . ?
C88 C87 1.371(15) . ?
C88 C89 1.385(16) . ?
C78 H78 0.9500 . ?
C78 C73 1.389(13) . ?
C91 C92 1.337(14) . ?
C91 C96 1.379(16) . ?
C92 H92 0.9500 . ?
C92 C93 1.361(17) . ?
C61 H61 0.9500 . ?
C58 H58 0.9500 . ?
C58 C59 1.391(14) . ?
C83 H83 0.9500 . ?
C83 C84 1.417(16) . ?
C83 C82 1.377(19) . ?
C60 H60 0.9500 . ?
C60 C59 1.348(16) . ?
C74 H74 0.9500 . ?
C74 C75 1.364(14) . ?
C74 C73 1.381(13) . ?
C94 H94 0.9500 . ?
C94 C93 1.352(18) . ?
C94 C95 1.375(16) . ?
C90 H90 0.9500 . ?
C90 C89 1.404(14) . ?
C90 C85 1.390(14) . ?
C104 H104 0.9500 . ?
C104 C105 1.401(16) . ?
C104 C103 1.409(13) . ?
C64 H64 0.9500 . ?
C64 C65 1.406(18) . ?
C105 H105 0.9500 . ?
C105 C106 1.360(18) . ?
C84 H84 0.9500 . ?
C84 C79 1.361(14) . ?
C93 H93 0.9500 . ?
C67 H67 0.9500 . ?
C67 C68 1.40(2) . ?
C79 C80 1.422(14) . ?
C87 H87 0.9500 . ?
C87 C86 1.406(13) . ?
C55 H55 0.9500 . ?
C55 C56 1.385(14) . ?
C89 H89 0.9500 . ?
C103 C108 1.355(16) . ?
C98 H98 0.9500 . ?
C98 C97 1.429(14) . ?
C95 H95 0.9500 . ?
C95 C96 1.380(17) . ?
C85 C86 1.404(14) . ?
C70 H70 0.9500 . ?
C70 C71 1.388(17) . ?
C59 H59 0.9500 . ?
C68 H68 0.9500 . ?
C68 C69 1.35(2) . ?
C66 H66 0.9500 . ?
C66 C65 1.367(19) . ?
C81 H81 0.9500 . ?
C81 C82 1.334(18) . ?
C81 C80 1.400(16) . ?
C106 H106 0.9500 . ?
C106 C107 1.413(16) . ?
C56 H56 0.9500 . ?
C82 H82 0.9500 . ?
C101 H101 0.9500 . ?
C101 C100 1.376(16) . ?
C101 C102 1.411(16) . ?
C100 H100 0.9500 . ?
C107 H107 0.9500 . ?
C107 C108 1.383(16) . ?
C96 H96 0.9500 . ?
C72 H72 0.9500 . ?
C72 C71 1.418(19) . ?
C108 H108 0.9500 . ?
C75 H75 0.9500 . ?
C80 H80 0.9500 . ?
C71 H71 0.9500 . ?
C69 H69 0.9500 . ?
C86 H86 0.9500 . ?
C102 H102 0.9500 . ?
C102 C97 1.373(13) . ?
C63 H63 0.9500 . ?
C65 H65 0.9500 . ?
B3 H3A 1.0600 . ?
B4 H4A 1.0600 . ?

loop_
_geom_torsion_atom_site_label_1
_geom_torsion_atom_site_label_2
_geom_torsion_atom_site_label_3
_geom_torsion_atom_site_label_4
_geom_torsion
_geom_torsion_site_symmetry_1
_geom_torsion_site_symmetry_2
_geom_torsion_site_symmetry_3
_geom_torsion_site_symmetry_4
_geom_torsion_publ_flag
Eu1 N1 N2 C3 -165.1(6) . . . . ?
Eu1 N1 N2 B1 8.8(11) . . . . ?
Eu1 N1 C1 C2 163.7(7) . . . . ?
Eu1 N9 N10 C15 174.2(6) . . . . ?
Eu1 N9 N10 B2 -4.5(11) . . . . ?
Eu1 N9 C13 C14 -174.2(7) . . . . ?
Eu1 N3 C4 C5 -173.9(7) . . . . ?
Eu1 N11 C16 C17 174.0(8) . . . . ?
Eu1 N5 N6 C9 169.6(6) . . . . ?
Eu1 N5 N6 B1 -9.5(10) . . . . ?
Eu1 N5 C7 C8 -168.9(6) . . . . ?
Eu1 N7 C10 C11 174.2(6) . . . . ?
P1 C25 C30 C29 178.6(8) . . . . ?
P1 C25 C26 C27 -178.9(8) . . . . ?
P2 C49 C50 C51 -177.1(8) . . . . ?
O1 P1 C25 C30 154.1(8) . . . . ?
O1 P1 C25 C26 -27.7(9) . . . . ?
O1 P1 C19 C20 -31.9(10) . . . . ?
O1 P1 C19 C24 153.6(10) . . . . ?
O1 P1 C31 C32 123.1(8) . . . . ?
O1 P1 C31 C36 -54.2(9) . . . . ?
O2 P2 C43 C44 66.0(8) . . . . ?
O2 P2 C43 C48 -109.3(8) . . . . ?
O2 P2 C49 C54 2.8(8) . . . . ?
O2 P2 C49 C50 -179.1(8) . . . . ?
O2 P2 C37 C38 -174.2(8) . . . . ?
O2 P2 C37 C42 3.7(8) . . . . ?
N1 N2 C3 C2 0.9(11) . . . . ?
N1 N2 B1 N4 53.8(12) . . . . ?
N1 N2 B1 N6 -70.0(11) . . . . ?
N4 N3 C4 C5 -1.8(11) . . . . ?
N4 C6 C5 C4 -2.6(12) . . . . ?
N9 N10 C15 C14 0.7(12) . . . . ?
N9 N10 B2 N12 -58.0(12) . . . . ?
N9 N10 B2 N8 64.5(11) . . . . ?
N9 C13 C14 C15 0.6(12) . . . . ?
N12 N11 C16 C17 0.8(13) . . . . ?
N12 C18 C17 C16 -0.3(14) . . . . ?
N3 N4 C6 C5 1.5(12) . . . . ?
N3 N4 B1 N2 -61.6(12) . . . . ?
N3 N4 B1 N6 60.5(11) . . . . ?
N3 C4 C5 C6 2.8(13) . . . . ?
N11 N12 C18 C17 0.8(14) . . . . ?
N11 N12 B2 N8 -64.4(13) . . . . ?
N11 N12 B2 N10 55.6(13) . . . . ?
N5 N6 C9 C8 0.6(12) . . . . ?
N5 N6 B1 N4 -55.3(11) . . . . ?
N5 N6 B1 N2 69.2(11) . . . . ?
N8 N7 C10 C11 1.0(11) . . . . ?
N2 N1 C1 C2 0.8(12) . . . . ?
N6 N5 C7 C8 -0.8(10) . . . . ?
N7 N8 C12 C11 -2.0(11) . . . . ?
N7 N8 B2 N12 59.4(13) . . . . ?
N7 N8 B2 N10 -61.2(11) . . . . ?
N7 C10 C11 C12 -2.1(11) . . . . ?
N10 N9 C13 C14 -0.2(11) . . . . ?
N10 C15 C14 C13 -0.7(12) . . . . ?
C10 C11 C12 N8 2.4(11) . . . . ?
C23 C24 C19 P1 176.8(11) . . . . ?
C23 C24 C19 C20 2.2(19) . . . . ?
C44 C45 C46 C47 -1.3(17) . . . . ?
C48 C47 C46 C45 1.6(16) . . . . ?
C33 C32 C31 P1 -178.4(8) . . . . ?
C33 C32 C31 C36 -1.2(15) . . . . ?
C45 C44 C43 P2 -176.4(8) . . . . ?
C45 C44 C43 C48 -1.0(15) . . . . ?
C25 P1 O1 Eu1 115.8(18) . . . . ?
C25 P1 C19 C20 89.5(9) . . . . ?
C25 P1 C19 C24 -84.9(11) . . . . ?
C25 P1 C31 C32 0.3(10) . . . . ?
C25 P1 C31 C36 -177.0(8) . . . . ?
C25 C30 C29 C28 -0.5(18) . . . . ?
C28 C27 C26 C25 1.2(17) . . . . ?
C32 C33 C34 C35 0.2(18) . . . . ?
C18 N12 N11 Eu1 -175.0(7) . . . . ?
C18 N12 N11 C16 -1.0(12) . . . . ?
C18 N12 B2 N8 119.5(12) . . . . ?
C18 N12 B2 N10 -120.6(12) . . . . ?
C18 C17 C16 N11 -0.4(14) . . . . ?
C3 N2 B1 N4 -133.4(10) . . . . ?
C3 N2 B1 N6 102.9(11) . . . . ?
C3 C2 C1 N1 -0.2(13) . . . . ?
C53 C54 C49 P2 176.7(7) . . . . ?
C53 C54 C49 C50 -1.4(14) . . . . ?
C27 C28 C29 C30 1.0(19) . . . . ?
C7 N5 N6 C9 0.1(10) . . . . ?
C7 N5 N6 B1 -179.0(8) . . . . ?
C7 C8 C9 N6 -1.1(12) . . . . ?
C30 C25 C26 C27 -0.7(15) . . . . ?
C6 N4 N3 Eu1 173.2(6) . . . . ?
C6 N4 N3 C4 0.2(10) . . . . ?
C6 N4 B1 N2 130.4(10) . . . . ?
C6 N4 B1 N6 -107.5(10) . . . . ?
C26 C25 C30 C29 0.4(16) . . . . ?
C15 N10 B2 N12 123.5(10) . . . . ?
C15 N10 B2 N8 -114.0(11) . . . . ?
C13 N9 N10 C15 -0.2(10) . . . . ?
C13 N9 N10 B2 -178.9(8) . . . . ?
C21 C20 C19 P1 -178.2(10) . . . . ?
C21 C20 C19 C24 -3.4(18) . . . . ?
C1 N1 N2 C3 -1.0(11) . . . . ?
C1 N1 N2 B1 172.9(9) . . . . ?
C1 C2 C3 N2 -0.4(12) . . . . ?
C22 C23 C24 C19 -1(2) . . . . ?
C22 C21 C20 C19 4(2) . . . . ?
C36 C35 C34 C33 -0.8(18) . . . . ?
C20 C21 C22 C23 -2(2) . . . . ?
C12 N8 N7 Eu1 -172.7(6) . . . . ?
C12 N8 N7 C10 0.6(11) . . . . ?
C12 N8 B2 N12 -129.9(10) . . . . ?
C12 N8 B2 N10 109.6(11) . . . . ?
C38 C39 C40 C41 0.3(17) . . . . ?
C54 C53 C52 C51 -2.1(15) . . . . ?
C54 C49 C50 C51 0.9(15) . . . . ?
C47 C48 C43 P2 176.5(7) . . . . ?
C47 C48 C43 C44 1.3(15) . . . . ?
C24 C23 C22 C21 1(2) . . . . ?
C35 C36 C31 P1 178.0(8) . . . . ?
C35 C36 C31 C32 0.6(16) . . . . ?
C34 C33 C32 C31 0.8(17) . . . . ?
C39 C38 C37 P2 -177.6(8) . . . . ?
C39 C38 C37 C42 4.5(15) . . . . ?
C43 P2 O2 Eu1 -163.7(9) . . . . ?
C43 P2 C49 C54 -120.0(7) . . . . ?
C43 P2 C49 C50 58.1(9) . . . . ?
C43 P2 C37 C38 -51.9(9) . . . . ?
C43 P2 C37 C42 126.1(7) . . . . ?
C43 C44 C45 C46 1.0(16) . . . . ?
C43 C48 C47 C46 -1.6(15) . . . . ?
C29 C28 C27 C26 -1.3(19) . . . . ?
C19 P1 O1 Eu1 -125.2(17) . . . . ?
C19 P1 C25 C30 32.2(9) . . . . ?
C19 P1 C25 C26 -149.6(8) . . . . ?
C19 P1 C31 C32 -113.4(9) . . . . ?
C19 P1 C31 C36 69.3(9) . . . . ?
C49 P2 O2 Eu1 77.1(11) . . . . ?
C49 P2 C43 C44 -172.1(7) . . . . ?
C49 P2 C43 C48 12.5(9) . . . . ?
C49 P2 C37 C38 61.7(9) . . . . ?
C49 P2 C37 C42 -120.4(7) . . . . ?
C9 N6 B1 N4 125.7(10) . . . . ?
C9 N6 B1 N2 -109.7(11) . . . . ?
C9 C8 C7 N5 1.2(12) . . . . ?
C42 C41 C40 C39 2.0(16) . . . . ?
C52 C51 C50 C49 -0.9(16) . . . . ?
C52 C53 C54 C49 2.0(14) . . . . ?
C31 P1 O1 Eu1 -5(2) . . . . ?
C31 P1 C25 C30 -81.2(9) . . . . ?
C31 P1 C25 C26 96.9(8) . . . . ?
C31 P1 C19 C20 -156.7(9) . . . . ?
C31 P1 C19 C24 28.8(11) . . . . ?
C31 C36 C35 C34 0.4(17) . . . . ?
C37 P2 O2 Eu1 -46.0(11) . . . . ?
C37 P2 C43 C44 -56.4(8) . . . . ?
C37 P2 C43 C48 128.2(8) . . . . ?
C37 P2 C49 C54 127.8(7) . . . . ?
C37 P2 C49 C50 -54.1(9) . . . . ?
C37 C38 C39 C40 -3.7(17) . . . . ?
C37 C42 C41 C40 -1.1(15) . . . . ?
C41 C42 C37 P2 179.8(8) . . . . ?
C41 C42 C37 C38 -2.1(14) . . . . ?
C50 C51 C52 C53 1.6(17) . . . . ?
B1 N4 N3 Eu1 3.6(11) . . . . ?
B1 N4 N3 C4 -169.4(9) . . . . ?
B1 N4 C6 C5 171.0(9) . . . . ?
B1 N2 C3 C2 -172.7(9) . . . . ?
B1 N6 C9 C8 179.7(9) . . . . ?
B2 N12 N11 Eu1 8.3(13) . . . . ?
B2 N12 N11 C16 -177.7(10) . . . . ?
B2 N12 C18 C17 177.5(11) . . . . ?
B2 N8 N7 Eu1 -0.6(12) . . . . ?
B2 N8 N7 C10 172.7(9) . . . . ?
B2 N8 C12 C11 -173.5(10) . . . . ?
B2 N10 C15 C14 179.3(9) . . . . ?
Eu2 N23 N24 C72 -162.7(11) . . . . ?
Eu2 N23 N24 B4 15.5(16) . . . . ?
Eu2 N23 C70 C71 160.3(11) . . . . ?
Eu2 N15 N16 C60 -167.5(6) . . . . ?
Eu2 N15 N16 B3 9.1(12) . . . . ?
Eu2 N15 C58 C59 166.6(7) . . . . ?
Eu2 N17 N18 C63 -169.3(7) . . . . ?
Eu2 N17 N18 B3 6.4(12) . . . . ?
Eu2 N17 C61 C62 167.2(8) . . . . ?
Eu2 N13 N14 C57 166.3(6) . . . . ?
Eu2 N13 N14 B3 -5.6(12) . . . . ?
Eu2 N13 C55 C56 -164.3(7) . . . . ?
Eu2 N21 N22 C69 -162.5(9) . . . . ?
Eu2 N21 N22 B4 18.0(14) . . . . ?
Eu2 N21 C67 C68 159.0(10) . . . . ?
Eu2 N19 C64 C65 179.3(9) . . . . ?
P4 C91 C92 C93 -175.1(13) . . . . ?
P4 C91 C96 C95 178.6(12) . . . . ?
P4 C103 C108 C107 179.0(11) . . . . ?
P3 C79 C80 C81 177.8(8) . . . . ?
P3 C85 C86 C87 179.2(8) . . . . ?
O4 P4 C91 C92 -145.8(12) . . . . ?
O4 P4 C91 C96 38.5(12) . . . . ?
O4 P4 C103 C104 -156.3(9) . . . . ?
O4 P4 C103 C108 26.1(12) . . . . ?
O4 P4 C97 C98 31.2(9) . . . . ?
O4 P4 C97 C102 -149.8(8) . . . . ?
O3 P3 C79 C84 -13.0(9) . . . . ?
O3 P3 C79 C80 168.2(7) . . . . ?
O3 P3 C85 C90 -60.5(10) . . . . ?
O3 P3 C85 C86 120.3(8) . . . . ?
O3 P3 C73 C78 168.3(8) . . . . ?
O3 P3 C73 C74 -13.9(9) . . . . ?
N23 N24 C72 C71 0.7(19) . . . . ?
N23 N24 B4 N22 -68.8(16) . . . . ?
N23 N24 B4 N20 52.8(18) . . . . ?
N23 C70 C71 C72 2.3(19) . . . . ?
N15 N16 C60 C59 -1.4(11) . . . . ?
N15 N16 B3 N14 -66.6(12) . . . . ?
N15 N16 B3 N18 55.6(11) . . . . ?
N15 C58 C59 C60 0.1(12) . . . . ?
N17 N18 C63 C62 1.1(13) . . . . ?
N17 N18 B3 N14 56.7(13) . . . . ?
N17 N18 B3 N16 -65.0(11) . . . . ?
N13 N14 C57 C56 -0.7(12) . . . . ?
N13 N14 B3 N16 64.4(13) . . . . ?
N13 N14 B3 N18 -57.1(13) . . . . ?
N13 C55 C56 C57 -0.9(12) . . . . ?
N14 N13 C55 C56 0.6(12) . . . . ?
N14 C57 C56 C55 0.9(12) . . . . ?
N21 N22 C69 C68 4.4(19) . . . . ?
N21 N22 B4 N20 -73.2(14) . . . . ?
N21 N22 B4 N24 48.6(16) . . . . ?
N21 C67 C68 C69 2(2) . . . . ?
N22 N21 C67 C68 0.2(15) . . . . ?
N16 N15 C58 C59 -0.9(11) . . . . ?
N16 C60 C59 C58 0.9(12) . . . . ?
N20 N19 C64 C65 1.5(15) . . . . ?
N20 C66 C65 C64 4.3(18) . . . . ?
N19 N20 C66 C65 -3.7(17) . . . . ?
N19 N20 B4 N22 59.2(15) . . . . ?
N19 N20 B4 N24 -63.9(17) . . . . ?
N19 C64 C65 C66 -3.8(18) . . . . ?
N18 N17 C61 C62 -1.5(14) . . . . ?
N24 N23 C70 C71 -1.9(16) . . . . ?
N24 C72 C71 C70 -2(2) . . . . ?
C76 C77 C78 C73 2.1(16) . . . . ?
C57 N14 B3 N16 -106.2(11) . . . . ?
C57 N14 B3 N18 132.2(10) . . . . ?
C99 C98 C97 P4 179.7(9) . . . . ?
C99 C98 C97 C102 0.7(16) . . . . ?
C77 C76 C75 C74 -1.8(15) . . . . ?
C77 C78 C73 P3 174.6(8) . . . . ?
C77 C78 C73 C74 -3.3(14) . . . . ?
C88 C87 C86 C85 0.5(16) . . . . ?
C91 P4 O4 Eu2 93(2) . . . . ?
C91 P4 C103 C104 78.9(10) . . . . ?
C91 P4 C103 C108 -98.7(11) . . . . ?
C91 P4 C97 C98 154.3(8) . . . . ?
C91 P4 C97 C102 -26.7(10) . . . . ?
C91 C92 C93 C94 -1(3) . . . . ?
C92 C91 C96 C95 3(2) . . . . ?
C61 N17 N18 C63 0.3(12) . . . . ?
C61 N17 N18 B3 176.0(10) . . . . ?
C61 C62 C63 N18 -1.9(14) . . . . ?
C58 N15 N16 C60 1.4(10) . . . . ?
C58 N15 N16 B3 177.9(9) . . . . ?
C83 C84 C79 P3 -178.1(8) . . . . ?
C83 C84 C79 C80 0.7(15) . . . . ?
C60 N16 B3 N14 109.2(11) . . . . ?
C60 N16 B3 N18 -128.6(10) . . . . ?
C94 C95 C96 C91 -5(2) . . . . ?
C90 C85 C86 C87 0.0(15) . . . . ?
C104 C105 C106 C107 2(2) . . . . ?
C104 C103 C108 C107 1(2) . . . . ?
C105 C104 C103 P4 -175.2(10) . . . . ?
C105 C104 C103 C108 2.4(18) . . . . ?
C105 C106 C107 C108 1(2) . . . . ?
C84 C83 C82 C81 -4.0(19) . . . . ?
C84 C79 C80 C81 -1.0(15) . . . . ?
C93 C94 C95 C96 4(3) . . . . ?
C67 N21 N22 C69 -2.9(14) . . . . ?
C67 N21 N22 B4 177.6(12) . . . . ?
C67 C68 C69 N22 -4(2) . . . . ?
C79 P3 O3 Eu2 80.2(14) . . . . ?
C79 P3 C85 C90 60.8(9) . . . . ?
C79 P3 C85 C86 -118.5(9) . . . . ?
C79 P3 C73 C78 44.6(9) . . . . ?
C79 P3 C73 C74 -137.5(7) . . . . ?
C87 C88 C89 C90 -0.2(18) . . . . ?
C55 N13 N14 C57 0.1(11) . . . . ?
C55 N13 N14 B3 -171.9(9) . . . . ?
C89 C88 C87 C86 -0.4(17) . . . . ?
C89 C90 C85 P3 -179.8(9) . . . . ?
C89 C90 C85 C86 -0.5(16) . . . . ?
C103 P4 O4 Eu2 -28(2) . . . . ?
C103 P4 C91 C92 -21.7(13) . . . . ?
C103 P4 C91 C96 162.6(11) . . . . ?
C103 P4 C97 C98 -93.3(9) . . . . ?
C103 P4 C97 C102 85.7(10) . . . . ?
C103 C104 C105 C106 -4(2) . . . . ?
C98 C99 C100 C101 -2.3(18) . . . . ?
C95 C94 C93 C92 -1(3) . . . . ?
C85 P3 O3 Eu2 -161.8(13) . . . . ?
C85 P3 C79 C84 -135.2(8) . . . . ?
C85 P3 C79 C80 46.0(9) . . . . ?
C85 P3 C73 C78 -68.3(9) . . . . ?
C85 P3 C73 C74 109.6(8) . . . . ?
C85 C90 C89 C88 0.6(17) . . . . ?
C70 N23 N24 C72 0.7(16) . . . . ?
C70 N23 N24 B4 178.9(13) . . . . ?
C66 N20 N19 Eu2 -176.6(8) . . . . ?
C66 N20 N19 C64 1.4(14) . . . . ?
C66 N20 B4 N22 -120.9(14) . . . . ?
C66 N20 B4 N24 116.0(14) . . . . ?
C106 C107 C108 C103 -3(2) . . . . ?
C82 C83 C84 C79 1.8(17) . . . . ?
C82 C81 C80 C79 -1.2(18) . . . . ?
C101 C102 C97 P4 178.9(8) . . . . ?
C101 C102 C97 C98 -2.0(15) . . . . ?
C100 C99 C98 C97 1.5(18) . . . . ?
C100 C101 C102 C97 1.3(17) . . . . ?
C96 C91 C92 C93 1(2) . . . . ?
C72 N24 B4 N22 109.0(17) . . . . ?
C72 N24 B4 N20 -129.3(16) . . . . ?
C75 C76 C77 C78 0.5(16) . . . . ?
C75 C74 C73 P3 -175.9(7) . . . . ?
C75 C74 C73 C78 2.1(14) . . . . ?
C80 C81 C82 C83 4(2) . . . . ?
C69 N22 B4 N20 107.4(15) . . . . ?
C69 N22 B4 N24 -130.8(14) . . . . ?
C73 P3 O3 Eu2 -42.0(15) . . . . ?
C73 P3 C79 C84 111.6(9) . . . . ?
C73 P3 C79 C80 -67.2(9) . . . . ?
C73 P3 C85 C90 175.9(8) . . . . ?
C73 P3 C85 C86 -3.4(10) . . . . ?
C73 C74 C75 C76 0.5(15) . . . . ?
C102 C101 C100 C99 0.9(18) . . . . ?
C97 P4 O4 Eu2 -150(2) . . . . ?
C97 P4 C91 C92 92.5(13) . . . . ?
C97 P4 C91 C96 -83.3(11) . . . . ?
C97 P4 C103 C104 -32.4(10) . . . . ?
C97 P4 C103 C108 150.0(10) . . . . ?
C63 N18 B3 N14 -128.5(10) . . . . ?
C63 N18 B3 N16 109.8(11) . . . . ?
C63 C62 C61 N17 2.2(15) . . . . ?
B3 N14 C57 C56 171.3(10) . . . . ?
B3 N16 C60 C59 -177.8(10) . . . . ?
B3 N18 C63 C62 -174.3(10) . . . . ?
B4 N22 C69 C68 -176.1(14) . . . . ?
B4 N20 N19 Eu2 3.3(15) . . . . ?
B4 N20 N19 C64 -178.7(12) . . . . ?
B4 N20 C66 C65 176.4(13) . . . . ?
B4 N24 C72 C71 -177.4(14) . . . . ?

loop_
_platon_squeeze_void_nr
_platon_squeeze_void_average_x
_platon_squeeze_void_average_y
_platon_squeeze_void_average_z
_platon_squeeze_void_volume
_platon_squeeze_void_count_electrons
_platon_squeeze_void_content
1 -0.500 0.500 0.665 1296 415 ' '
2 0.442 0.013 0.677 15 0 ' '
3 0.557 -0.013 0.323 14 0 ' '
